data_7038581
loop_
_publ_author_name
'Wei, Mei-Jie'
'Zang, Hong-Ying'
'Zhou, En-Long'
'Shao, Kui-Zhan'
'Song, Bai-Qiao'
'Wang, Xin-Long'
'Su, Zhong-Min'

_publ_section_title
;
 Coordination and supramolecular assembly of {Cd2Ge8V12O48} building block
 and cucurbit[6] to form rotaxane-shaped hybrids.
;
_journal_issue 12
_journal_name_full 'Dalton transactions (Cambridge, England : 2003)'
_journal_page_first 4989
_journal_page_last 4992
_journal_paper_doi 10.1039/c6dt00496b
_journal_volume 45
_journal_year 2016
_chemical_formula_sum 'C58 H180 Cd8 Ge16 N46 O128 V24'
_chemical_formula_weight 6853.67
_chemical_name_systematic
;
 ?
;
_space_group_crystal_system triclinic
_space_group_IT_number 2
_space_group_name_Hall '-P 1'
_space_group_name_H-M_alt 'P -1'
_symmetry_space_group_name_Hall '-P 1'
_symmetry_space_group_name_H-M 'P -1'
_atom_sites_solution_hydrogens mixed
_audit_creation_method SHELXL-2014
_audit_update_record
;
2016-01-27 deposited with the CCDC.
2016-02-25 downloaded from the CCDC.
;
_cell_angle_alpha 87.927(5)
_cell_angle_beta 87.149(5)
_cell_angle_gamma 75.801(5)
_cell_formula_units_Z 1
_cell_length_a 12.434(5)
_cell_length_b 12.685(5)
_cell_length_c 30.441(5)
_cell_measurement_reflns_used 26717
_cell_measurement_temperature 293(2)
_cell_measurement_theta_max 25.000
_cell_measurement_theta_min 1.656
_cell_volume 4647(3)
_computing_cell_refinement 'Bruker SAINT v8.34a'
_computing_data_collection 'Bruker APEX 2'
_computing_data_reduction 'Bruker SAINT v8.34a'
_computing_molecular_graphics 'Bruker SHELXTL'
_computing_publication_material 'Bruker SHELXTL & local programs'
_computing_structure_refinement 'SHELXL-2014 (Sheldrick, 2014)'
_computing_structure_solution 'Bruker SHELXTL 2014/4'
_diffrn_ambient_temperature 293(2)
_diffrn_detector_area_resol_mean 0.01
_diffrn_measured_fraction_theta_full 0.971
_diffrn_measured_fraction_theta_max 0.997
_diffrn_measurement_device_type 'Bruker Smart Apex II CCD'
_diffrn_measurement_method \w-2\q
_diffrn_radiation_type MoK\a
_diffrn_radiation_wavelength 0.71069
_diffrn_reflns_av_R_equivalents 0.0514
_diffrn_reflns_av_unetI/netI 0.1001
_diffrn_reflns_Laue_measured_fraction_full 0.971
_diffrn_reflns_Laue_measured_fraction_max 0.997
_diffrn_reflns_limit_h_max 14
_diffrn_reflns_limit_h_min -9
_diffrn_reflns_limit_k_max 15
_diffrn_reflns_limit_k_min -15
_diffrn_reflns_limit_l_max 35
_diffrn_reflns_limit_l_min -36
_diffrn_reflns_number 26717
_diffrn_reflns_point_group_measured_fraction_full 0.971
_diffrn_reflns_point_group_measured_fraction_max 0.997
_diffrn_reflns_theta_full 25.240
_diffrn_reflns_theta_max 25.000
_diffrn_reflns_theta_min 1.656
_diffrn_source 'fine-focus sealed tube'
_exptl_absorpt_coefficient_mu 4.694
_exptl_absorpt_correction_T_max 0.326
_exptl_absorpt_correction_T_min 0.308
_exptl_absorpt_correction_type multi-scan
_exptl_absorpt_process_details 'SADABS 2014/4 Bruker AXS Madison WI USA'
_exptl_crystal_colour brown
_exptl_crystal_density_diffrn 2.449
_exptl_crystal_description block
_exptl_crystal_F_000 3322
_exptl_crystal_size_max 0.260
_exptl_crystal_size_mid 0.240
_exptl_crystal_size_min 0.240
_refine_diff_density_max 2.573
_refine_diff_density_min -1.964
_refine_diff_density_rms 0.203
_refine_ls_extinction_method none
_refine_ls_goodness_of_fit_ref 1.008
_refine_ls_hydrogen_treatment constr
_refine_ls_matrix_type full
_refine_ls_number_parameters 1261
_refine_ls_number_reflns 16334
_refine_ls_number_restraints 96
_refine_ls_restrained_S_all 1.010
_refine_ls_R_factor_all 0.0974
_refine_ls_R_factor_gt 0.0549
_refine_ls_shift/su_max 0.001
_refine_ls_shift/su_mean 0.000
_refine_ls_structure_factor_coef Fsqd
_refine_ls_weighting_details 'w=1/[\s^2^(Fo^2^)+(0.0760P)^2^] where P=(Fo^2^+2Fc^2^)/3'
_refine_ls_weighting_scheme calc
_refine_ls_wR_factor_gt 0.1309
_refine_ls_wR_factor_ref 0.1526
_reflns_Friedel_coverage 0.000
_reflns_number_gt 10735
_reflns_number_total 16334
_reflns_threshold_expression 'I > 2\s(I)'
_cod_data_source_file c6dt00496b2.cif
_cod_data_source_block shelx
_cod_depositor_comments 'Adding full bibliography for 7038581--7038582.cif.'
_cod_database_code 7038581
_shelx_space_group_comment
;
The symmetry employed for this shelxl refinement is uniquely defined
by the following loop, which should always be used as a source of
symmetry information in preference to the above space-group names.
They are only intended as comments.
;
_shelx_estimated_absorpt_t_min 0.307
_shelx_estimated_absorpt_t_max 0.324
_shelxl_version_number 2014-3

loop_
_space_group_symop_operation_xyz
'x, y, z'
'-x, -y, -z'

loop_
_atom_site_label
_atom_site_type_symbol
_atom_site_fract_x
_atom_site_fract_y
_atom_site_fract_z
_atom_site_U_iso_or_equiv
_atom_site_adp_type
_atom_site_occupancy
_atom_site_site_symmetry_order
_atom_site_calc_flag
_atom_site_refinement_flags_posn
_atom_site_refinement_flags_adp
V1 V 0.87492(14) 0.14118(13) 0.88881(5) 0.0142(4) Uani 1 1 d . .
V2 V 0.74103(14) 0.29907(13) 0.71552(5) 0.0159(4) Uani 1 1 d . .
V3 V 0.57766(15) 0.19799(14) 0.68584(5) 0.0173(4) Uani 1 1 d . .
V4 V 0.77794(14) 0.00814(13) 0.68447(5) 0.0159(4) Uani 1 1 d . .
V5 V 0.92236(14) -0.13722(13) 0.75069(5) 0.0159(4) Uani 1 1 d . .
V6 V 0.91124(14) -0.14780(12) 0.84987(5) 0.0143(4) Uani 1 1 d . .
V7 V 0.71962(14) -0.20311(13) 0.76519(5) 0.0156(4) Uani 1 1 d . .
V8 V 0.57101(14) 0.18174(13) 0.92340(5) 0.0130(4) Uani 1 1 d . .
V9 V 0.43661(14) 0.33402(13) 0.85581(5) 0.0154(4) Uani 1 1 d . .
V10 V 0.44067(14) 0.33511(13) 0.75659(5) 0.0166(4) Uani 1 1 d . .
V11 V 0.36798(14) 0.13826(13) 0.84346(5) 0.0141(4) Uani 1 1 d . .
V12 V 0.76572(14) -0.01516(12) 0.92132(5) 0.0138(4) Uani 1 1 d . .
Ge1 Ge 0.97291(9) 0.11218(8) 0.71895(3) 0.0158(2) Uani 1 1 d . .
Ge2 Ge 1.04574(9) 0.02782(8) 0.80984(3) 0.0152(2) Uani 1 1 d . .
Ge3 Ge 0.68747(9) 0.37736(8) 0.88599(3) 0.0159(2) Uani 1 1 d . .
Ge4 Ge 0.61606(9) 0.46035(8) 0.79456(3) 0.0161(2) Uani 1 1 d . .
Ge5 Ge 0.35987(9) 0.11415(8) 0.73723(3) 0.0164(2) Uani 1 1 d . .
Ge6 Ge 0.49697(9) -0.04942(8) 0.91472(3) 0.0149(2) Uani 1 1 d . .
Ge7 Ge 0.68106(9) -0.22373(8) 0.87269(3) 0.0157(2) Uani 1 1 d . .
Ge8 Ge 0.53870(9) -0.06362(9) 0.69566(3) 0.0175(2) Uani 1 1 d . .
Cd1 Cd 0.44588(6) -0.12555(6) 0.80584(2) 0.01906(18) Uani 1 1 d . .
Cd2 Cd 0.90399(6) 0.31851(6) 0.80255(2) 0.01687(18) Uani 1 1 d . .
Cd3 Cd 0.84382(8) 0.34510(7) 0.59832(3) 0.0371(2) Uani 1 1 d . .
Cd4 Cd 1.01338(8) 0.21678(8) 0.99448(3) 0.0364(2) Uani 1 1 d . .
C1 C 1.2102(16) 0.3156(16) 1.0102(6) 0.084(5) Uani 1 1 d . U
H1A H 1.2216 0.3886 1.0088 0.101 Uiso 1 1 calc R U
H1B H 1.2661 0.2725 1.0291 0.101 Uiso 1 1 calc R U
C2 C 1.2340(14) 0.2751(14) 0.9690(6) 0.073(5) Uani 1 1 d . U
H2A H 1.3129 0.2409 0.9668 0.088 Uiso 1 1 calc R U
H2B H 1.2203 0.3361 0.9482 0.088 Uiso 1 1 calc R U
C3 C 1.1017(12) 0.4320(11) 0.8066(6) 0.062(4) Uani 1 1 d . .
H3A H 1.1007 0.4412 0.8381 0.074 Uiso 1 1 calc R U
H3B H 1.1732 0.4388 0.7942 0.074 Uiso 1 1 calc R U
C4 C 1.0147(11) 0.5151(10) 0.7877(6) 0.059(4) Uani 1 1 d . .
H4A H 1.0197 0.5092 0.7559 0.071 Uiso 1 1 calc R U
H4B H 1.0247 0.5861 0.7946 0.071 Uiso 1 1 calc R U
C5 C 0.8310(10) 0.1519(10) 1.0561(4) 0.039(3) Uani 1 1 d . .
H5A H 0.8490 0.1839 1.0824 0.047 Uiso 1 1 calc R U
H5B H 0.7857 0.1019 1.0648 0.047 Uiso 1 1 calc R U
C6 C 0.7688(11) 0.2391(12) 1.0262(5) 0.051(4) Uani 1 1 d . .
H6A H 0.7466 0.2062 1.0010 0.061 Uiso 1 1 calc R U
H6B H 0.7020 0.2794 1.0416 0.061 Uiso 1 1 calc R U
C7 C 0.8311(14) 0.1467(12) 0.5476(5) 0.067(5) Uani 1 1 d . .
H7A H 0.8532 0.1734 0.5191 0.080 Uiso 1 1 calc R U
H7B H 0.8411 0.0687 0.5457 0.080 Uiso 1 1 calc R U
C8 C 0.9791(16) 0.4889(13) 0.5221(4) 0.067(5) Uani 1 1 d . .
H8A H 1.0409 0.4777 0.5414 0.080 Uiso 1 1 calc R U
H8B H 0.9258 0.5545 0.5315 0.080 Uiso 1 1 calc R U
C9 C 0.6103(10) 0.7025(9) 0.5612(3) 0.029(3) Uani 1 1 d . .
H9A H 0.5808 0.6436 0.5739 0.034 Uiso 1 1 calc R U
H9B H 0.5570 0.7701 0.5682 0.034 Uiso 1 1 calc R U
C10 C 0.7697(10) 0.6123(9) 0.6044(3) 0.024(3) Uani 1 1 d . .
C11 C 0.7545(10) 0.7952(8) 0.5873(3) 0.023(3) Uani 1 1 d . .
H11 H 0.6978 0.8548 0.6004 0.027 Uiso 1 1 calc R U
C12 C 0.7196(14) 0.1935(13) 0.5559(6) 0.071(5) Uani 1 1 d . .
H12A H 0.6929 0.1527 0.5798 0.085 Uiso 1 1 calc R U
H12B H 0.6798 0.1862 0.5300 0.085 Uiso 1 1 calc R U
C13 C 0.9182(12) 0.8176(9) 0.5525(4) 0.035(3) Uani 1 1 d . .
C14 C 1.3767(9) 0.4064(10) 0.5038(4) 0.031(3) Uani 1 1 d . .
C15 C 0.8512(9) 0.7542(8) 0.6182(3) 0.022(2) Uani 1 1 d . .
H15 H 0.8397 0.7938 0.6458 0.026 Uiso 1 1 calc R U
C16 C 1.3799(9) 0.2198(9) 0.5166(3) 0.026(3) Uani 1 1 d . .
H16 H 1.4459 0.1596 0.5128 0.031 Uiso 1 1 calc R U
C17 C 0.9149(9) 0.5728(8) 0.6597(3) 0.023(2) Uani 1 1 d . .
H17A H 0.8788 0.5152 0.6684 0.028 Uiso 1 1 calc R U
H17B H 0.9122 0.6177 0.6850 0.028 Uiso 1 1 calc R U
C18 C 1.0533(11) 0.7647(8) 0.6116(4) 0.036(3) Uani 1 1 d . .
H18A H 1.0917 0.8107 0.5942 0.043 Uiso 1 1 calc R U
H18B H 1.0406 0.7930 0.6411 0.043 Uiso 1 1 calc R U
C19 C 0.2894(13) -0.2825(12) 0.7912(6) 0.066(5) Uani 1 1 d . .
H19A H 0.2908 -0.3491 0.7762 0.079 Uiso 1 1 calc R U
H19B H 0.2133 -0.2392 0.7923 0.079 Uiso 1 1 calc R U
C20 C 0.3240(14) -0.3093(12) 0.8350(6) 0.065(5) Uani 1 1 d . .
H20A H 0.2606 -0.3197 0.8530 0.078 Uiso 1 1 calc R U
H20B H 0.3791 -0.3783 0.8347 0.078 Uiso 1 1 calc R U
C21 C 1.1197(10) 0.5791(9) 0.6486(3) 0.027(3) Uani 1 1 d . .
H21 H 1.1214 0.6107 0.6773 0.032 Uiso 1 1 calc R U
C22 C 1.2153(10) 0.6233(10) 0.5857(4) 0.033(3) Uani 1 1 d . .
C23 C 1.0668(9) 0.4164(9) 0.6390(3) 0.021(2) Uani 1 1 d . .
C24 C 1.2248(10) 0.2035(9) 0.5583(4) 0.029(3) Uani 1 1 d . .
C25 C 1.2527(10) 0.1131(9) 0.4882(4) 0.032(3) Uani 1 1 d . .
H25A H 1.3205 0.0641 0.4770 0.038 Uiso 1 1 calc R U
H25B H 1.2081 0.0690 0.5033 0.038 Uiso 1 1 calc R U
C26 C 1.2249(9) 0.4862(9) 0.6395(3) 0.026(3) Uani 1 1 d . .
H26 H 1.2758 0.4761 0.6637 0.031 Uiso 1 1 calc R U
C27 C 1.2472(10) 0.2839(9) 0.6290(3) 0.028(3) Uani 1 1 d . .
H27A H 1.2063 0.2323 0.6406 0.034 Uiso 1 1 calc R U
H27B H 1.3132 0.2743 0.6458 0.034 Uiso 1 1 calc R U
C28 C 1.3767(9) 0.4731(9) 0.5791(4) 0.028(3) Uani 1 1 d . .
H28A H 1.4282 0.4433 0.6019 0.034 Uiso 1 1 calc R U
H28B H 1.4046 0.5293 0.5632 0.034 Uiso 1 1 calc R U
C29 C 1.3781(9) 0.2757(8) 0.5608(3) 0.022(2) Uani 1 1 d . .
H29 H 1.4443 0.2421 0.5772 0.026 Uiso 1 1 calc R U
N1 N 0.3683(13) -0.2341(12) 0.8552(5) 0.087(5) Uani 1 1 d . U
H1C H 0.4204 -0.2695 0.8731 0.104 Uiso 1 1 calc R U
H1D H 0.3150 -0.1914 0.8716 0.104 Uiso 1 1 calc R U
N2 N 0.3566(13) -0.2241(12) 0.7664(4) 0.081(4) Uani 1 1 d . U
H2C H 0.3139 -0.1791 0.7476 0.098 Uiso 1 1 calc R U
H2D H 0.4072 -0.2713 0.7506 0.098 Uiso 1 1 calc R U
N3 N 0.9038(9) 0.5062(7) 0.8042(4) 0.043(3) Uani 1 1 d . .
H3C H 0.8516 0.5456 0.7872 0.052 Uiso 1 1 calc R U
H3D H 0.8904 0.5302 0.8315 0.052 Uiso 1 1 calc R U
N4 N 1.0866(8) 0.3238(7) 0.7977(4) 0.040(3) Uani 1 1 d . .
H4C H 1.1241 0.2757 0.8168 0.048 Uiso 1 1 calc R U
H4D H 1.1144 0.3048 0.7708 0.048 Uiso 1 1 calc R U
N5 N 0.7113(8) 0.7010(6) 0.5820(3) 0.024(2) Uani 1 1 d . .
N6 N 0.8531(8) 0.6383(6) 0.6255(3) 0.023(2) Uani 1 1 d . .
N7 N 0.6911(9) 0.3113(8) 0.5676(3) 0.044(3) Uani 1 1 d . .
H7C H 0.6331 0.3253 0.5867 0.053 Uiso 1 1 calc R U
H7D H 0.6739 0.3532 0.5437 0.053 Uiso 1 1 calc R U
N8 N 0.9031(10) 0.1670(8) 0.5796(4) 0.056(3) Uani 1 1 d . .
H8C H 0.9726 0.1535 0.5685 0.067 Uiso 1 1 calc R U
H8D H 0.9012 0.1240 0.6032 0.067 Uiso 1 1 calc R U
N9 N 1.1755(8) 0.1979(8) 0.9553(3) 0.034(2) Uani 1 1 d . .
H9C H 1.2172 0.1307 0.9591 0.041 Uiso 1 1 calc R U
H9D H 1.1623 0.2086 0.9268 0.041 Uiso 1 1 calc R U
N10 N 1.1047(8) 0.3221(8) 1.0325(3) 0.036(3) Uani 1 1 d . .
H10A H 1.0652 0.3909 1.0330 0.043 Uiso 1 1 calc R U
H10B H 1.1140 0.2973 1.0602 0.043 Uiso 1 1 calc R U
N11 N 0.8371(9) 0.3148(8) 1.0109(3) 0.037(3) Uani 1 1 d . .
H11A H 0.8379 0.3618 1.0318 0.045 Uiso 1 1 calc R U
H11B H 0.8084 0.3522 0.9871 0.045 Uiso 1 1 calc R U
N12 N 0.9349(8) 0.0927(8) 1.0325(3) 0.039(3) Uani 1 1 d . .
H12C H 0.9196 0.0463 1.0140 0.047 Uiso 1 1 calc R U
H12D H 0.9822 0.0550 1.0517 0.047 Uiso 1 1 calc R U
N13 N 0.9279(11) 0.4006(10) 0.5302(4) 0.061(4) Uani 1 1 d . .
H13A H 0.9792 0.3418 0.5218 0.074 Uiso 1 1 calc R U
H13B H 0.8751 0.4105 0.5107 0.074 Uiso 1 1 calc R U
N14 N 1.2815(8) 0.1824(8) 0.5195(3) 0.032(2) Uani 1 1 d . .
N15 N 1.2812(8) 0.2588(8) 0.5831(3) 0.029(2) Uani 1 1 d . .
N16 N 1.3815(9) 0.3073(7) 0.4852(3) 0.034(2) Uani 1 1 d . .
N17 N 1.3766(8) 0.3858(7) 0.5484(3) 0.030(2) Uani 1 1 d . .
N18 N 1.2735(8) 0.5219(7) 0.5994(3) 0.032(2) Uani 1 1 d . .
N19 N 1.1235(8) 0.6567(7) 0.6138(3) 0.034(2) Uani 1 1 d . .
N20 N 1.1793(8) 0.3926(7) 0.6352(3) 0.026(2) Uani 1 1 d . .
N21 N 1.0296(8) 0.5245(7) 0.6475(3) 0.021(2) Uani 1 1 d . .
N22 N 0.9451(8) 0.7716(7) 0.5926(3) 0.029(2) Uani 1 1 d . .
N23 N 0.8071(9) 0.8319(7) 0.5487(3) 0.032(2) Uani 1 1 d . .
O1 O 0.7454(6) -0.3259(5) 0.7488(2) 0.0268(18) Uani 1 1 d . .
H1 H 0.6869 -0.3492 0.7525 0.040 Uiso 1 1 d R U
O2 O 0.7480(6) -0.3568(5) 0.8818(2) 0.0267(18) Uani 1 1 d . .
H2 H 0.7030 -0.3963 0.8784 0.040 Uiso 1 1 d R U
O3 O 0.5984(5) 0.0200(5) 0.9238(2) 0.0174(15) Uani 1 1 d . .
O4 O 0.5330(6) 0.2117(6) 0.9734(2) 0.0254(17) Uani 1 1 d . .
O5 O 0.3822(6) 0.0565(5) 0.7888(2) 0.0203(16) Uani 1 1 d . .
O6 O 1.0042(6) -0.2460(5) 0.8698(2) 0.0263(18) Uani 1 1 d . .
O7 O 0.9851(5) -0.0818(5) 0.8016(2) 0.0172(15) Uani 1 1 d . .
O8 O 0.8455(6) -0.1901(5) 0.7992(2) 0.0188(16) Uani 1 1 d . .
O9 O 0.8909(5) -0.0139(5) 0.8823(2) 0.0159(15) Uani 1 1 d . U
O10 O 0.7302(5) 0.1400(5) 0.9145(2) 0.0149(15) Uani 1 1 d . .
O11 O 0.5714(5) 0.3208(5) 0.8906(2) 0.0159(15) Uani 1 1 d . .
O12 O 0.3368(6) 0.4242(6) 0.8773(2) 0.0256(17) Uani 1 1 d . .
O13 O 0.5057(6) 0.3991(5) 0.8045(2) 0.0177(15) Uani 1 1 d . .
O14 O 0.3478(6) 0.4295(6) 0.7364(2) 0.0309(19) Uani 1 1 d . .
O15 O 0.7356(5) 0.1625(5) 0.6914(2) 0.0176(15) Uani 1 1 d . U
O16 O 0.8224(7) -0.0187(6) 0.6349(2) 0.0290(18) Uani 1 1 d . .
O17 O 0.6127(6) 0.0345(5) 0.6841(2) 0.0210(16) Uani 1 1 d . .
O18 O 1.0177(6) -0.2324(6) 0.7285(2) 0.0275(18) Uani 1 1 d . .
O19 O 0.9130(6) 0.0029(5) 0.7173(2) 0.0191(16) Uani 1 1 d . .
O20 O 0.7849(6) -0.1213(5) 0.7211(2) 0.0181(15) Uani 1 1 d . .
O21 O 1.1646(6) -0.0232(5) 0.8378(2) 0.0266(18) Uani 1 1 d . .
H21A H 1.1999 0.0261 0.8391 0.040 Uiso 1 1 d R U
O22 O 0.9548(6) 0.1502(6) 0.9283(2) 0.0238(17) Uani 1 1 d . .
O23 O 0.7115(6) 0.4331(5) 0.9348(2) 0.0261(18) Uani 1 1 d . .
O24 O 0.8097(6) 0.2906(5) 0.8674(2) 0.0209(16) Uani 1 1 d . .
O25 O 0.9563(6) 0.1412(5) 0.8326(2) 0.0185(16) Uani 1 1 d . .
O26 O 1.0820(5) 0.0687(5) 0.7556(2) 0.0193(16) Uani 1 1 d . .
O27 O 1.0341(6) 0.1302(6) 0.6667(2) 0.0258(17) Uani 1 1 d . .
O28 O 0.8878(6) 0.2304(5) 0.7384(2) 0.0222(17) Uani 1 1 d . .
O29 O 0.7664(6) 0.3712(6) 0.6732(2) 0.0320(19) Uani 1 1 d . .
O30 O 0.5654(6) 0.5834(5) 0.7665(2) 0.0250(18) Uani 1 1 d . .
O31 O 0.7342(6) 0.3774(5) 0.7701(2) 0.0223(17) Uani 1 1 d . .
O32 O 0.3990(6) -0.0361(6) 0.9578(2) 0.0307(19) Uani 1 1 d . .
O33 O 0.2386(6) 0.1620(5) 0.8584(2) 0.0231(17) Uani 1 1 d . .
O34 O 0.3979(6) 0.0070(5) 0.6997(2) 0.0203(16) Uani 1 1 d . .
O35 O 0.5510(7) -0.1442(6) 0.6499(2) 0.035(2) Uani 1 1 d . .
O36 O 0.4415(6) 0.2042(5) 0.7228(2) 0.0182(15) Uani 1 1 d . .
O37 O 0.3883(6) 0.2638(5) 0.8084(2) 0.0181(16) Uani 1 1 d . .
O38 O 0.4479(5) 0.1955(5) 0.8859(2) 0.0177(15) Uani 1 1 d . .
O39 O 0.7742(5) -0.1483(5) 0.8858(2) 0.0162(15) Uani 1 1 d . .
O40 O 0.6300(6) -0.1949(6) 0.8208(2) 0.0232(17) Uani 1 1 d . .
O41 O 0.5720(6) -0.1307(5) 0.7447(2) 0.0243(17) Uani 1 1 d . .
O42 O 0.5680(6) -0.1888(5) 0.9108(2) 0.0185(16) Uani 1 1 d . .
O43 O 0.4351(6) -0.0089(5) 0.8655(2) 0.0207(16) Uani 1 1 d . .
O44 O 0.6525(6) 0.4877(5) 0.8477(2) 0.0213(16) Uani 1 1 d . .
O45 O 0.2262(6) 0.1838(6) 0.7280(2) 0.0275(18) Uani 1 1 d . .
H45 H 0.1839 0.1406 0.7320 0.041 Uiso 1 1 d R U
O46 O 0.5399(7) 0.2460(6) 0.6381(2) 0.0330(19) Uani 1 1 d . .
O47 O 0.5803(6) 0.3187(5) 0.7219(2) 0.0198(16) Uani 1 1 d . .
O48 O 0.8115(6) -0.0499(6) 0.9691(2) 0.0261(18) Uani 1 1 d . .
O49 O 0.7480(7) 0.5242(5) 0.6054(2) 0.033(2) Uani 1 1 d . .
O50 O 1.0082(6) 0.3514(6) 0.6370(2) 0.0296(18) Uani 1 1 d . .
O51 O 1.2382(8) 0.6769(7) 0.5540(3) 0.048(2) Uani 1 1 d . .
O52 O 1.3759(8) 0.4908(6) 0.4851(3) 0.046(2) Uani 1 1 d . .
O53 O 0.9837(8) 0.8448(8) 0.5256(3) 0.055(3) Uani 1 1 d . .
O54 O 1.1386(7) 0.1770(7) 0.5704(3) 0.045(2) Uani 1 1 d . .
O1W O 1.1159(7) -0.4477(6) 0.9091(3) 0.043(2) Uani 1 1 d . U
H1WA H 1.1790 -0.4779 0.8975 0.051 Uiso 1 1 d R U
H1WB H 1.0899 -0.3885 0.8950 0.051 Uiso 1 1 d R U
O2W O 0.5441(8) 0.6080(7) 0.9599(3) 0.064(3) Uani 1 1 d . U
H2WA H 0.5965 0.5547 0.9518 0.076 Uiso 1 1 d R U
H2WB H 0.5522 0.6648 0.9458 0.076 Uiso 1 1 d R U
O3W O 1.2319(9) -0.0235(9) 0.6408(3) 0.070(3) Uani 1 1 d . U
H3WA H 1.1716 0.0219 0.6481 0.084 Uiso 1 1 d R U
H3WB H 1.2817 -0.0160 0.6578 0.084 Uiso 1 1 d R U
O4W O 0.5335(9) 0.5043(8) 0.6573(3) 0.072(3) Uani 1 1 d . U
H4WA H 0.5933 0.5085 0.6434 0.086 Uiso 1 1 d R U
H4WB H 0.5483 0.4509 0.6756 0.086 Uiso 1 1 d R U
O5W O 0.9681(10) 0.4133(10) 0.9366(4) 0.098(4) Uani 1 1 d . U
H5WA H 0.9973 0.4637 0.9266 0.118 Uiso 1 1 d R U
H5WB H 0.8984 0.4328 0.9333 0.118 Uiso 1 1 d R U
O6W O 0.3814(12) 0.4929(11) 0.9626(4) 0.118(5) Uani 1 1 d . U
H6WA H 0.3709 0.4734 0.9370 0.142 Uiso 1 1 d R U
H6WB H 0.4322 0.5274 0.9605 0.142 Uiso 1 1 d R U
O7W O 0.4887(11) -0.0015(11) 0.5675(4) 0.114(5) Uani 1 1 d . U
H7WA H 0.5188 -0.0393 0.5937 0.137 Uiso 1 1 d R U
H7WB H 0.4268 -0.0290 0.5600 0.137 Uiso 1 1 d R U
O8W O 1.2209(11) -0.2065(11) 0.6870(5) 0.109(5) Uani 1 1 d . U
H8W H 1.1581 -0.2130 0.6974 0.130 Uiso 1 1 d R U
O9W O 0.4198(12) -0.2841(10) 0.6531(5) 0.118(5) Uani 1 1 d . U
H9WA H 0.4636 -0.2420 0.6521 0.142 Uiso 1 1 d R U
H9WB H 0.4583 -0.3494 0.6544 0.142 Uiso 1 1 d R U
O10W O 1.3092(13) 0.8892(11) 0.5573(4) 0.121(5) Uani 1 1 d . U
H10C H 1.2901 0.8296 0.5560 0.145 Uiso 1 1 d R U
H10D H 1.2869 0.9167 0.5822 0.145 Uiso 1 1 d R U

loop_
_atom_site_aniso_label
_atom_site_aniso_U_11
_atom_site_aniso_U_22
_atom_site_aniso_U_33
_atom_site_aniso_U_23
_atom_site_aniso_U_13
_atom_site_aniso_U_12
V1 0.0155(9) 0.0132(8) 0.0150(9) -0.0015(7) -0.0017(7) -0.0054(7)
V2 0.0170(10) 0.0169(9) 0.0154(9) 0.0014(7) -0.0009(7) -0.0074(7)
V3 0.0173(10) 0.0240(9) 0.0129(9) 0.0022(7) -0.0026(7) -0.0095(8)
V4 0.0168(10) 0.0186(9) 0.0147(9) -0.0036(7) 0.0019(7) -0.0091(8)
V5 0.0166(10) 0.0157(8) 0.0162(9) -0.0040(7) 0.0021(7) -0.0056(7)
V6 0.0158(9) 0.0113(8) 0.0164(9) -0.0006(7) -0.0010(7) -0.0043(7)
V7 0.0186(10) 0.0132(8) 0.0174(9) -0.0033(7) 0.0017(8) -0.0083(7)
V8 0.0129(9) 0.0142(8) 0.0121(8) -0.0015(6) 0.0002(7) -0.0037(7)
V9 0.0140(9) 0.0142(8) 0.0181(9) -0.0015(7) 0.0000(7) -0.0038(7)
V10 0.0150(9) 0.0180(9) 0.0177(9) 0.0024(7) -0.0024(8) -0.0062(7)
V11 0.0131(9) 0.0160(8) 0.0145(9) -0.0012(7) 0.0000(7) -0.0060(7)
V12 0.0153(9) 0.0132(8) 0.0134(8) -0.0005(7) -0.0004(7) -0.0044(7)
Ge1 0.0149(6) 0.0168(5) 0.0174(6) -0.0011(4) -0.0002(5) -0.0069(5)
Ge2 0.0156(6) 0.0150(5) 0.0164(5) -0.0014(4) 0.0002(5) -0.0065(5)
Ge3 0.0157(6) 0.0127(5) 0.0201(6) -0.0021(4) -0.0022(5) -0.0045(4)
Ge4 0.0163(6) 0.0143(5) 0.0195(6) 0.0000(4) -0.0030(5) -0.0068(5)
Ge5 0.0156(6) 0.0221(6) 0.0142(5) 0.0011(4) -0.0015(5) -0.0101(5)
Ge6 0.0154(6) 0.0163(5) 0.0140(5) 0.0000(4) 0.0006(5) -0.0063(5)
Ge7 0.0167(6) 0.0141(5) 0.0178(6) -0.0005(4) 0.0005(5) -0.0069(5)
Ge8 0.0184(6) 0.0232(6) 0.0137(5) -0.0035(4) 0.0018(5) -0.0106(5)
Cd1 0.0205(4) 0.0193(4) 0.0200(4) -0.0020(3) 0.0016(3) -0.0103(3)
Cd2 0.0174(4) 0.0162(4) 0.0187(4) 0.0006(3) -0.0024(3) -0.0072(3)
Cd3 0.0467(6) 0.0332(5) 0.0349(5) -0.0029(4) 0.0013(5) -0.0167(5)
Cd4 0.0304(5) 0.0534(6) 0.0323(5) -0.0150(4) 0.0061(4) -0.0229(5)
C1 0.087(9) 0.103(9) 0.082(9) -0.021(7) 0.003(8) -0.058(8)
C2 0.060(8) 0.081(8) 0.092(9) -0.017(7) 0.016(7) -0.046(7)
C3 0.038(9) 0.055(9) 0.104(13) -0.012(9) -0.006(9) -0.032(8)
C4 0.035(8) 0.031(7) 0.118(14) 0.013(8) -0.006(9) -0.021(7)
C5 0.020(7) 0.055(8) 0.035(7) 0.007(6) 0.005(6) 0.000(6)
C6 0.033(8) 0.066(10) 0.050(9) -0.001(7) 0.000(7) -0.007(7)
C7 0.068(12) 0.054(9) 0.076(12) -0.038(8) -0.005(10) -0.001(9)
C8 0.101(14) 0.074(11) 0.038(8) -0.005(8) 0.012(9) -0.047(10)
C9 0.033(7) 0.026(6) 0.026(6) 0.005(5) 0.007(5) -0.008(5)
C10 0.035(7) 0.030(6) 0.008(5) -0.003(4) 0.004(5) -0.012(5)
C11 0.040(7) 0.019(5) 0.008(5) -0.006(4) 0.009(5) -0.005(5)
C12 0.062(12) 0.087(12) 0.077(12) -0.047(10) 0.019(9) -0.043(10)
C13 0.055(9) 0.021(6) 0.033(7) -0.005(5) 0.013(7) -0.020(6)
C14 0.017(6) 0.052(8) 0.022(6) 0.003(6) 0.004(5) -0.007(6)
C15 0.029(6) 0.015(5) 0.024(6) -0.003(4) 0.007(5) -0.008(5)
C16 0.019(6) 0.032(6) 0.022(6) 0.004(5) -0.006(5) 0.001(5)
C17 0.029(7) 0.020(5) 0.019(6) -0.003(4) -0.001(5) -0.003(5)
C18 0.058(9) 0.016(6) 0.042(7) 0.004(5) -0.007(7) -0.023(6)
C19 0.052(10) 0.055(10) 0.108(15) -0.024(9) 0.000(10) -0.042(8)
C20 0.069(12) 0.046(9) 0.085(13) -0.020(9) 0.025(10) -0.026(8)
C21 0.038(7) 0.030(6) 0.016(6) -0.001(5) -0.005(5) -0.015(6)
C22 0.031(7) 0.043(7) 0.028(7) -0.006(6) 0.019(6) -0.017(6)
C23 0.020(6) 0.032(6) 0.011(5) -0.003(4) -0.001(5) -0.008(5)
C24 0.030(7) 0.023(6) 0.033(7) -0.003(5) 0.001(6) -0.006(5)
C25 0.037(7) 0.029(6) 0.027(6) -0.001(5) 0.003(6) -0.005(6)
C26 0.028(7) 0.032(6) 0.012(5) -0.001(4) 0.000(5) 0.003(5)
C27 0.029(7) 0.029(6) 0.024(6) -0.004(5) -0.009(5) 0.000(5)
C28 0.022(6) 0.038(7) 0.031(7) 0.002(5) -0.004(5) -0.017(5)
C29 0.014(6) 0.029(6) 0.022(6) 0.004(5) -0.001(5) -0.003(5)
N1 0.094(8) 0.100(8) 0.082(8) 0.025(7) -0.009(7) -0.056(7)
N2 0.089(8) 0.103(8) 0.067(7) -0.008(6) -0.011(7) -0.048(7)
N3 0.035(6) 0.028(6) 0.068(8) -0.011(5) 0.003(6) -0.010(5)
N4 0.033(6) 0.027(5) 0.060(7) -0.004(5) -0.002(6) -0.005(5)
N5 0.030(6) 0.016(4) 0.023(5) 0.002(4) -0.009(4) 0.001(4)
N6 0.035(6) 0.013(4) 0.022(5) 0.001(4) 0.003(4) -0.007(4)
N7 0.035(7) 0.046(7) 0.043(7) 0.012(5) 0.010(5) -0.001(5)
N8 0.068(9) 0.036(6) 0.069(8) -0.018(6) 0.014(7) -0.024(6)
N9 0.031(6) 0.049(6) 0.023(5) -0.003(5) 0.001(5) -0.011(5)
N10 0.041(7) 0.032(6) 0.039(6) -0.007(5) -0.014(5) -0.015(5)
N11 0.051(7) 0.035(6) 0.023(5) 0.000(4) 0.000(5) -0.005(5)
N12 0.029(6) 0.040(6) 0.044(6) 0.003(5) 0.001(5) 0.001(5)
N13 0.081(10) 0.062(8) 0.048(7) 0.002(6) 0.012(7) -0.035(8)
N14 0.034(6) 0.045(6) 0.021(5) -0.008(4) -0.004(5) -0.017(5)
N15 0.024(5) 0.047(6) 0.021(5) -0.004(4) 0.003(4) -0.020(5)
N16 0.048(7) 0.030(5) 0.023(5) -0.005(4) 0.008(5) -0.010(5)
N17 0.028(6) 0.036(5) 0.033(6) 0.000(4) -0.012(5) -0.018(5)
N18 0.029(6) 0.029(5) 0.036(6) 0.006(4) 0.002(5) -0.004(5)
N19 0.038(6) 0.030(5) 0.035(6) 0.007(4) 0.003(5) -0.009(5)
N20 0.025(6) 0.019(5) 0.038(6) 0.006(4) -0.009(5) -0.008(4)
N21 0.030(6) 0.020(5) 0.014(4) -0.001(4) 0.003(4) -0.006(4)
N22 0.032(6) 0.025(5) 0.031(6) -0.002(4) -0.002(5) -0.010(4)
N23 0.050(7) 0.030(5) 0.020(5) 0.003(4) 0.003(5) -0.020(5)
O1 0.029(5) 0.019(4) 0.038(5) -0.009(3) 0.004(4) -0.015(3)
O2 0.027(4) 0.018(4) 0.036(4) -0.006(3) -0.003(4) -0.007(3)
O3 0.012(4) 0.017(3) 0.022(4) -0.001(3) 0.000(3) -0.003(3)
O4 0.021(4) 0.035(4) 0.018(4) -0.008(3) 0.005(3) -0.004(3)
O5 0.027(4) 0.019(4) 0.018(4) -0.005(3) -0.004(3) -0.011(3)
O6 0.027(4) 0.020(4) 0.030(4) 0.005(3) -0.007(4) -0.001(3)
O7 0.017(4) 0.020(4) 0.018(4) -0.003(3) 0.000(3) -0.010(3)
O8 0.022(4) 0.017(4) 0.022(4) -0.003(3) -0.002(3) -0.014(3)
O9 0.017(4) 0.014(3) 0.021(3) -0.003(3) 0.002(3) -0.011(3)
O10 0.010(4) 0.015(3) 0.019(4) 0.002(3) 0.001(3) -0.004(3)
O11 0.011(4) 0.020(4) 0.018(4) 0.004(3) -0.007(3) -0.007(3)
O12 0.021(4) 0.027(4) 0.029(4) -0.002(3) -0.001(3) -0.004(3)
O13 0.019(4) 0.024(4) 0.013(4) 0.001(3) -0.004(3) -0.012(3)
O14 0.022(4) 0.034(4) 0.034(5) 0.009(4) -0.011(4) -0.001(4)
O15 0.014(4) 0.017(3) 0.024(4) -0.001(3) -0.005(3) -0.007(3)
O16 0.040(5) 0.028(4) 0.023(4) -0.005(3) 0.006(4) -0.017(4)
O17 0.020(4) 0.019(4) 0.029(4) -0.001(3) 0.000(3) -0.014(3)
O18 0.030(5) 0.025(4) 0.027(4) -0.017(3) 0.001(4) -0.004(4)
O19 0.019(4) 0.015(3) 0.026(4) 0.005(3) -0.007(3) -0.010(3)
O20 0.017(4) 0.016(3) 0.023(4) 0.000(3) 0.002(3) -0.006(3)
O21 0.023(4) 0.023(4) 0.036(5) 0.002(3) -0.008(4) -0.009(3)
O22 0.023(4) 0.031(4) 0.022(4) -0.002(3) -0.006(3) -0.012(3)
O23 0.039(5) 0.021(4) 0.022(4) -0.008(3) -0.010(4) -0.011(4)
O24 0.022(4) 0.018(4) 0.022(4) 0.001(3) 0.008(3) -0.004(3)
O25 0.024(4) 0.009(3) 0.021(4) 0.001(3) 0.000(3) -0.001(3)
O26 0.014(4) 0.021(4) 0.024(4) 0.006(3) 0.002(3) -0.009(3)
O27 0.024(4) 0.030(4) 0.022(4) -0.004(3) 0.012(3) -0.007(4)
O28 0.021(4) 0.021(4) 0.024(4) -0.012(3) -0.002(3) -0.003(3)
O29 0.033(5) 0.037(4) 0.031(4) 0.013(4) -0.009(4) -0.018(4)
O30 0.023(4) 0.015(4) 0.037(5) 0.014(3) -0.010(4) -0.005(3)
O31 0.016(4) 0.026(4) 0.022(4) -0.009(3) -0.001(3) 0.001(3)
O32 0.020(4) 0.040(5) 0.034(5) -0.006(4) 0.012(4) -0.011(4)
O33 0.020(4) 0.020(4) 0.029(4) -0.003(3) -0.001(3) -0.003(3)
O34 0.020(4) 0.028(4) 0.017(4) -0.005(3) -0.008(3) -0.011(3)
O35 0.035(5) 0.046(5) 0.026(4) -0.020(4) 0.011(4) -0.015(4)
O36 0.016(4) 0.016(3) 0.026(4) 0.000(3) 0.003(3) -0.014(3)
O37 0.023(4) 0.016(3) 0.016(4) -0.001(3) -0.006(3) -0.004(3)
O38 0.017(4) 0.018(4) 0.021(4) 0.004(3) -0.003(3) -0.011(3)
O39 0.015(4) 0.018(3) 0.017(4) -0.004(3) 0.003(3) -0.007(3)
O40 0.020(4) 0.030(4) 0.022(4) 0.003(3) 0.000(3) -0.011(3)
O41 0.023(4) 0.024(4) 0.025(4) 0.001(3) -0.002(3) -0.006(3)
O42 0.025(4) 0.017(3) 0.016(4) 0.003(3) 0.002(3) -0.010(3)
O43 0.028(4) 0.012(3) 0.019(4) 0.004(3) -0.011(3) 0.002(3)
O44 0.025(4) 0.015(4) 0.028(4) 0.000(3) -0.012(3) -0.011(3)
O45 0.025(4) 0.027(4) 0.033(4) 0.003(3) 0.002(4) -0.013(4)
O46 0.032(5) 0.042(5) 0.029(4) 0.005(4) -0.011(4) -0.014(4)
O47 0.020(4) 0.015(3) 0.024(4) 0.001(3) -0.003(3) -0.004(3)
O48 0.025(4) 0.027(4) 0.026(4) 0.003(3) 0.003(4) -0.006(3)
O49 0.053(6) 0.015(4) 0.034(5) 0.004(3) 0.002(4) -0.016(4)
O50 0.028(5) 0.025(4) 0.036(5) 0.003(3) -0.002(4) -0.008(4)
O51 0.057(6) 0.040(5) 0.046(6) 0.010(4) 0.018(5) -0.016(5)
O52 0.086(8) 0.032(5) 0.024(5) 0.009(4) -0.014(5) -0.021(5)
O53 0.050(6) 0.080(7) 0.041(6) 0.018(5) 0.006(5) -0.030(6)
O54 0.037(6) 0.057(6) 0.050(6) -0.005(4) 0.003(5) -0.028(5)
O1W 0.033(5) 0.037(5) 0.049(5) 0.007(4) 0.007(4) 0.005(4)
O2W 0.066(7) 0.040(5) 0.083(7) -0.011(5) 0.013(6) -0.012(5)
O3W 0.053(7) 0.086(7) 0.074(7) -0.022(6) -0.021(6) -0.014(6)
O4W 0.067(7) 0.072(7) 0.076(7) 0.016(6) -0.015(6) -0.018(6)
O5W 0.075(8) 0.100(9) 0.127(10) 0.050(8) -0.040(8) -0.035(7)
O6W 0.137(11) 0.136(11) 0.103(9) -0.051(8) 0.014(9) -0.071(9)
O7W 0.098(10) 0.120(10) 0.096(9) 0.042(8) 0.010(8) 0.019(8)
O8W 0.079(9) 0.130(10) 0.129(11) 0.001(8) -0.006(8) -0.047(8)
O9W 0.109(10) 0.084(8) 0.170(12) -0.026(8) 0.045(9) -0.045(8)
O10W 0.181(13) 0.106(9) 0.092(9) -0.017(7) 0.016(9) -0.070(9)

loop_
_atom_type_symbol
_atom_type_description
_atom_type_scat_dispersion_real
_atom_type_scat_dispersion_imag
_atom_type_scat_source
C C 0.0033 0.0016 'International Tables Vol C Tables 4.2.6.8 and 6.1.1.4'
H H 0.0000 0.0000 'International Tables Vol C Tables 4.2.6.8 and 6.1.1.4'
N N 0.0061 0.0033 'International Tables Vol C Tables 4.2.6.8 and 6.1.1.4'
O O 0.0106 0.0060 'International Tables Vol C Tables 4.2.6.8 and 6.1.1.4'
V V 0.3005 0.5294 'International Tables Vol C Tables 4.2.6.8 and 6.1.1.4'
Ge Ge 0.1547 1.8001 'International Tables Vol C Tables 4.2.6.8 and 6.1.1.4'
Cd Cd -0.8075 1.2024 'International Tables Vol C Tables 4.2.6.8 and 6.1.1.4'

loop_
_geom_angle_atom_site_label_1
_geom_angle_atom_site_label_2
_geom_angle_atom_site_label_3
_geom_angle
_geom_angle_site_symmetry_1
_geom_angle_site_symmetry_3
O22 V1 O10 108.0(3) . .
O22 V1 O25 109.5(3) . .
O10 V1 O25 142.4(3) . .
O22 V1 O9 105.1(3) . .
O10 V1 O9 84.6(3) . .
O25 V1 O9 87.8(3) . .
O22 V1 O24 107.0(3) . .
O10 V1 O24 87.5(3) . .
O25 V1 O24 79.7(3) . .
O9 V1 O24 147.8(3) . .
O22 V1 V12 103.0(3) . .
O10 V1 V12 43.18(19) . .
O25 V1 V12 127.1(2) . .
O9 V1 V12 43.2(2) . .
O24 V1 V12 128.4(2) . .
O29 V2 O15 104.2(4) . .
O29 V2 O47 107.6(3) . .
O15 V2 O47 82.9(3) . .
O29 V2 O31 111.5(4) . .
O15 V2 O31 144.2(3) . .
O47 V2 O31 88.5(3) . .
O29 V2 O28 104.9(4) . .
O15 V2 O28 89.6(3) . .
O47 V2 O28 147.5(3) . .
O31 V2 O28 79.2(3) . .
O29 V2 V3 103.3(3) . .
O15 V2 V3 42.0(2) . .
O47 V2 V3 42.2(2) . .
O31 V2 V3 126.9(2) . .
O28 V2 V3 128.8(2) . .
O46 V3 O15 113.4(4) . .
O46 V3 O47 107.6(3) . .
O15 V3 O47 83.8(3) . .
O46 V3 O36 107.2(4) . .
O15 V3 O36 139.2(3) . .
O47 V3 O36 80.3(3) . .
O46 V3 O17 108.2(3) . .
O15 V3 O17 79.3(3) . .
O47 V3 O17 144.0(3) . .
O36 V3 O17 92.1(3) . .
O46 V3 V2 109.8(3) . .
O15 V3 V2 42.13(19) . .
O47 V3 V2 43.0(2) . .
O36 V3 V2 118.9(2) . .
O17 V3 V2 118.9(2) . .
O46 V3 V10 110.6(3) . .
O15 V3 V10 116.4(2) . .
O47 V3 V10 39.7(2) . .
O36 V3 V10 40.71(19) . .
O17 V3 V10 125.6(2) . .
V2 V3 V10 80.96(7) . .
O46 V3 V4 114.3(3) . .
O15 V3 V4 38.24(19) . .
O47 V3 V4 117.8(2) . .
O36 V3 V4 124.5(2) . .
O17 V3 V4 41.2(2) . .
V2 V3 V4 79.64(7) . .
V10 V3 V4 134.83(7) . .
O16 V4 O15 109.7(3) . .
O16 V4 O20 112.8(3) . .
O15 V4 O20 137.4(3) . .
O16 V4 O19 104.9(4) . .
O15 V4 O19 88.9(3) . .
O20 V4 O19 79.1(3) . .
O16 V4 O17 106.0(4) . .
O15 V4 O17 79.7(3) . .
O20 V4 O17 90.1(3) . .
O19 V4 O17 149.1(3) . .
O16 V4 V3 110.3(3) . .
O15 V4 V3 38.3(2) . .
O20 V4 V3 122.3(2) . .
O19 V4 V3 123.6(2) . .
O17 V4 V3 41.61(19) . .
O16 V4 V5 112.1(3) . .
O15 V4 V5 120.4(2) . .
O20 V4 V5 38.6(2) . .
O19 V4 V5 40.65(19) . .
O17 V4 V5 124.6(2) . .
V3 V4 V5 137.51(7) . .
O18 V5 O8 112.2(3) . .
O18 V5 O20 109.8(3) . .
O8 V5 O20 84.6(3) . .
O18 V5 O7 108.5(3) . .
O8 V5 O7 78.5(3) . .
O20 V5 O7 141.6(3) . .
O18 V5 O19 110.0(3) . .
O8 V5 O19 137.7(3) . .
O20 V5 O19 78.8(3) . .
O7 V5 O19 91.0(3) . .
O18 V5 V7 111.2(3) . .
O8 V5 V7 43.2(2) . .
O20 V5 V7 42.5(2) . .
O7 V5 V7 118.1(2) . .
O19 V5 V7 116.4(2) . .
O18 V5 V6 114.2(3) . .
O8 V5 V6 38.6(2) . .
O20 V5 V6 117.4(2) . .
O7 V5 V6 40.03(19) . .
O19 V5 V6 121.6(2) . .
V7 V5 V6 80.44(6) . .
O18 V5 V4 113.4(3) . .
O8 V5 V4 115.9(2) . .
O20 V5 V4 38.64(19) . .
O7 V5 V4 123.7(2) . .
O19 V5 V4 40.4(2) . .
V7 V5 V4 79.14(7) . .
V6 V5 V4 132.24(7) . .
O6 V6 O8 112.2(3) . .
O6 V6 O9 112.7(3) . .
O8 V6 O9 135.0(3) . .
O6 V6 O7 106.4(3) . .
O8 V6 O7 78.6(3) . .
O9 V6 O7 88.9(3) . .
O6 V6 O39 105.0(3) . .
O8 V6 O39 90.0(3) . .
O9 V6 O39 78.7(3) . .
O7 V6 O39 148.6(3) . .
O6 V6 V5 112.8(3) . .
O8 V6 V5 38.0(2) . .
O9 V6 V5 119.3(2) . .
O7 V6 V5 40.70(19) . .
O39 V6 V5 123.8(2) . .
O6 V6 V12 112.1(3) . .
O8 V6 V12 120.3(2) . .
O9 V6 V12 37.79(19) . .
O7 V6 V12 122.9(2) . .
O39 V6 V12 41.05(19) . .
V5 V6 V12 135.07(7) . .
O1 V7 O20 106.9(3) . .
O1 V7 O41 106.2(4) . .
O20 V7 O41 89.3(3) . .
O1 V7 O8 107.4(3) . .
O20 V7 O8 83.1(3) . .
O41 V7 O8 146.3(3) . .
O1 V7 O40 107.9(3) . .
O20 V7 O40 145.2(3) . .
O41 V7 O40 79.2(3) . .
O8 V7 O40 88.4(3) . .
O1 V7 V5 105.6(3) . .
O20 V7 V5 42.5(2) . .
O41 V7 V5 128.2(2) . .
O8 V7 V5 41.8(2) . .
O40 V7 V5 126.5(2) . .
O1 V7 H1 23.1 . .
O20 V7 H1 122.4 . .
O41 V7 H1 88.5 . .
O8 V7 H1 123.1 . .
O40 V7 H1 90.3 . .
V5 V7 H1 128.8 . .
O4 V8 O38 113.0(3) . .
O4 V8 O10 112.4(3) . .
O38 V8 O10 134.6(3) . .
O4 V8 O3 103.3(3) . .
O38 V8 O3 90.7(3) . .
O10 V8 O3 79.0(3) . .
O4 V8 O11 107.3(3) . .
O38 V8 O11 78.3(3) . .
O10 V8 O11 88.5(3) . .
O3 V8 O11 149.4(3) . .
O4 V8 V12 109.6(3) . .
O38 V8 V12 121.7(2) . .
O10 V8 V12 37.97(19) . .
O3 V8 V12 41.4(2) . .
O11 V8 V12 123.4(2) . .
O4 V8 V9 114.1(3) . .
O38 V8 V9 38.03(19) . .
O10 V8 V9 118.4(2) . .
O3 V8 V9 124.6(2) . .
O11 V8 V9 40.43(19) . .
V12 V8 V9 136.24(7) . .
O12 V9 O37 111.6(3) . .
O12 V9 O38 110.2(3) . .
O37 V9 O38 83.7(3) . .
O12 V9 O13 109.7(3) . .
O37 V9 O13 79.7(3) . .
O38 V9 O13 140.0(3) . .
O12 V9 O11 108.8(3) . .
O37 V9 O11 139.3(3) . .
O38 V9 O11 78.3(3) . .
O13 V9 O11 91.3(3) . .
O12 V9 V11 110.4(3) . .
O37 V9 V11 42.7(2) . .
O38 V9 V11 42.3(2) . .
O13 V9 V11 118.4(2) . .
O11 V9 V11 116.72(19) . .
O12 V9 V10 113.8(3) . .
O37 V9 V10 39.2(2) . .
O38 V9 V10 116.9(2) . .
O13 V9 V10 40.75(19) . .
O11 V9 V10 123.7(2) . .
V11 V9 V10 80.51(6) . .
O12 V9 V8 113.2(3) . .
O37 V9 V8 115.2(2) . .
O38 V9 V8 37.9(2) . .
O13 V9 V8 123.1(2) . .
O11 V9 V8 40.45(19) . .
V11 V9 V8 78.67(6) . .
V10 V9 V8 132.63(7) . .
O14 V10 O37 113.3(4) . .
O14 V10 O47 110.3(3) . .
O37 V10 O47 136.4(3) . .
O14 V10 O36 105.6(4) . .
O37 V10 O36 88.4(3) . .
O47 V10 O36 79.2(3) . .
O14 V10 O13 107.0(4) . .
O37 V10 O13 78.9(3) . .
O47 V10 O13 89.5(3) . .
O36 V10 O13 147.4(3) . .
O14 V10 V3 111.2(3) . .
O37 V10 V3 119.2(2) . .
O47 V10 V3 38.9(2) . .
O36 V10 V3 40.45(19) . .
O13 V10 V3 123.5(2) . .
O14 V10 V9 113.1(3) . .
O37 V10 V9 38.4(2) . .
O47 V10 V9 121.0(2) . .
O36 V10 V9 122.8(2) . .
O13 V10 V9 40.82(19) . .
V3 V10 V9 135.64(7) . .
O33 V11 O38 109.9(3) . .
O33 V11 O37 107.1(3) . .
O38 V11 O37 82.8(3) . .
O33 V11 O43 105.8(3) . .
O38 V11 O43 89.2(3) . .
O37 V11 O43 146.9(3) . .
O33 V11 O5 105.2(3) . .
O38 V11 O5 144.8(3) . .
O37 V11 O5 88.7(3) . .
O43 V11 O5 79.6(3) . .
O33 V11 V9 106.9(3) . .
O38 V11 V9 42.19(19) . .
O37 V11 V9 41.90(19) . .
O43 V11 V9 128.4(2) . .
O5 V11 V9 127.0(2) . .
O48 V12 O9 107.4(3) . .
O48 V12 O10 109.6(3) . .
O9 V12 O10 85.9(3) . .
O48 V12 O39 110.2(3) . .
O9 V12 O39 78.6(3) . .
O10 V12 O39 139.9(3) . .
O48 V12 O3 110.2(3) . .
O9 V12 O3 142.3(3) . .
O10 V12 O3 78.8(3) . .
O39 V12 O3 91.3(3) . .
O48 V12 V1 105.9(3) . .
O9 V12 V1 44.07(19) . .
O10 V12 V1 43.6(2) . .
O39 V12 V1 119.1(2) . .
O3 V12 V1 119.6(2) . .
O48 V12 V8 112.2(3) . .
O9 V12 V8 119.2(2) . .
O10 V12 V8 38.3(2) . .
O39 V12 V8 124.4(2) . .
O3 V12 V8 40.86(19) . .
V1 V12 V8 81.16(7) . .
O48 V12 V6 111.9(3) . .
O9 V12 V6 38.68(19) . .
O10 V12 V6 117.9(2) . .
O39 V12 V6 40.11(19) . .
O3 V12 V6 124.1(2) . .
V1 V12 V6 81.45(7) . .
V8 V12 V6 135.52(7) . .
O28 Ge1 O19 115.7(3) . .
O28 Ge1 O27 112.6(3) . .
O19 Ge1 O27 108.6(3) . .
O28 Ge1 O26 107.8(3) . .
O19 Ge1 O26 104.4(3) . .
O27 Ge1 O26 107.2(3) . .
O21 Ge2 O25 115.0(3) . .
O21 Ge2 O7 107.3(3) . .
O25 Ge2 O7 114.8(3) . .
O21 Ge2 O26 109.2(3) . .
O25 Ge2 O26 106.0(3) . .
O7 Ge2 O26 104.0(3) . .
O24 Ge3 O23 108.5(3) . .
O24 Ge3 O11 115.3(3) . .
O23 Ge3 O11 112.6(3) . .
O24 Ge3 O44 108.3(3) . .
O23 Ge3 O44 106.0(3) . .
O11 Ge3 O44 105.7(3) . .
O31 Ge4 O30 114.5(3) . .
O31 Ge4 O13 114.8(3) . .
O30 Ge4 O13 107.7(3) . .
O31 Ge4 O44 106.3(3) . .
O30 Ge4 O44 108.8(3) . .
O13 Ge4 O44 104.1(3) . .
O5 Ge5 O45 115.5(3) . .
O5 Ge5 O36 113.7(3) . .
O45 Ge5 O36 105.7(3) . .
O5 Ge5 O34 106.8(3) . .
O45 Ge5 O34 108.2(3) . .
O36 Ge5 O34 106.5(3) . .
O43 Ge6 O32 111.1(4) . .
O43 Ge6 O3 111.2(3) . .
O32 Ge6 O3 111.9(3) . .
O43 Ge6 O42 107.8(3) . .
O32 Ge6 O42 108.7(3) . .
O3 Ge6 O42 105.9(3) . .
O2 Ge7 O40 114.5(3) . .
O2 Ge7 O39 105.7(3) . .
O40 Ge7 O39 113.8(3) . .
O2 Ge7 O42 108.7(3) . .
O40 Ge7 O42 107.5(3) . .
O39 Ge7 O42 106.3(3) . .
O41 Ge8 O17 112.3(3) . .
O41 Ge8 O35 116.2(4) . .
O17 Ge8 O35 108.2(4) . .
O41 Ge8 O34 108.0(3) . .
O17 Ge8 O34 106.0(3) . .
O35 Ge8 O34 105.3(3) . .
N2 Cd1 O5 109.8(4) . .
N2 Cd1 O40 119.7(4) . .
O5 Cd1 O40 119.8(2) . .
N2 Cd1 N1 72.2(5) . .
O5 Cd1 N1 128.7(4) . .
O40 Cd1 N1 98.6(4) . .
N2 Cd1 O43 146.7(4) . .
O5 Cd1 O43 65.2(2) . .
O40 Cd1 O43 87.4(2) . .
N1 Cd1 O43 85.7(4) . .
N2 Cd1 O41 87.8(4) . .
O5 Cd1 O41 86.3(2) . .
O40 Cd1 O41 64.9(2) . .
N1 Cd1 O41 143.5(4) . .
O43 Cd1 O41 123.3(3) . .
N4 Cd2 O24 124.1(3) . .
N4 Cd2 O31 144.6(3) . .
O24 Cd2 O31 88.4(2) . .
N4 Cd2 O28 101.8(3) . .
O24 Cd2 O28 122.0(3) . .
O31 Cd2 O28 65.2(2) . .
N4 Cd2 O25 89.4(3) . .
O24 Cd2 O25 65.2(2) . .
O31 Cd2 O25 119.7(2) . .
O28 Cd2 O25 83.9(2) . .
N4 Cd2 N3 74.4(3) . .
O24 Cd2 N3 103.2(3) . .
O31 Cd2 N3 85.7(3) . .
O28 Cd2 N3 123.4(3) . .
O25 Cd2 N3 150.2(3) . .
N8 Cd3 N7 76.9(4) . .
N8 Cd3 O49 165.3(4) . .
N7 Cd3 O49 88.9(3) . .
N8 Cd3 O29 113.9(3) . .
N7 Cd3 O29 97.4(3) . .
O49 Cd3 O29 71.2(3) . .
N8 Cd3 O50 96.0(4) . .
N7 Cd3 O50 170.4(3) . .
O49 Cd3 O50 98.6(3) . .
O29 Cd3 O50 79.4(3) . .
N8 Cd3 N13 90.4(4) . .
N7 Cd3 N13 96.5(4) . .
O49 Cd3 N13 87.4(3) . .
O29 Cd3 N13 154.2(3) . .
O50 Cd3 N13 90.0(4) . .
N9 Cd4 N11 149.8(3) . .
N9 Cd4 N12 131.9(3) . .
N11 Cd4 N12 77.0(3) . .
N9 Cd4 N10 77.2(4) . .
N11 Cd4 N10 96.9(4) . .
N12 Cd4 N10 119.5(4) . .
N9 Cd4 O22 83.1(3) . .
N11 Cd4 O22 91.4(3) . .
N12 Cd4 O22 86.7(3) . .
N10 Cd4 O22 153.7(3) . .
C2 C1 N10 122.1(15) . .
C2 C1 H1A 106.8 . .
N10 C1 H1A 106.8 . .
C2 C1 H1B 106.8 . .
N10 C1 H1B 106.8 . .
H1A C1 H1B 106.7 . .
C1 C2 N9 118.1(14) . .
C1 C2 H2A 107.8 . .
N9 C2 H2A 107.8 . .
C1 C2 H2B 107.8 . .
N9 C2 H2B 107.8 . .
H2A C2 H2B 107.1 . .
C4 C3 N4 110.3(12) . .
C4 C3 H3A 109.6 . .
N4 C3 H3A 109.6 . .
C4 C3 H3B 109.6 . .
N4 C3 H3B 109.6 . .
H3A C3 H3B 108.1 . .
C3 C4 N3 111.9(12) . .
C3 C4 H4A 109.2 . .
N3 C4 H4A 109.2 . .
C3 C4 H4B 109.2 . .
N3 C4 H4B 109.2 . .
H4A C4 H4B 107.9 . .
N12 C5 C6 108.8(10) . .
N12 C5 H5A 109.9 . .
C6 C5 H5A 109.9 . .
N12 C5 H5B 109.9 . .
C6 C5 H5B 109.9 . .
H5A C5 H5B 108.3 . .
N11 C6 C5 111.4(11) . .
N11 C6 H6A 109.3 . .
C5 C6 H6A 109.3 . .
N11 C6 H6B 109.3 . .
C5 C6 H6B 109.3 . .
H6A C6 H6B 108.0 . .
C12 C7 N8 115.0(13) . .
C12 C7 H7A 108.5 . .
N8 C7 H7A 108.5 . .
C12 C7 H7B 108.5 . .
N8 C7 H7B 108.5 . .
H7A C7 H7B 107.5 . .
N13 C8 C8 120.5(16) . 2_766
N13 C8 H8A 107.2 . .
C8 C8 H8A 107.2 2_766 .
N13 C8 H8B 107.2 . .
C8 C8 H8B 107.2 2_766 .
H8A C8 H8B 106.8 . .
N16 C9 N5 116.0(10) 2_766 .
N16 C9 H9A 108.3 2_766 .
N5 C9 H9A 108.3 . .
N16 C9 H9B 108.3 2_766 .
N5 C9 H9B 108.3 . .
H9A C9 H9B 107.4 . .
O49 C10 N6 125.9(10) . .
O49 C10 N5 124.0(11) . .
N6 C10 N5 110.1(9) . .
N5 C11 N23 115.6(8) . .
N5 C11 C15 103.9(8) . .
N23 C11 C15 103.3(9) . .
N5 C11 H11 111.2 . .
N23 C11 H11 111.2 . .
C15 C11 H11 111.2 . .
C7 C12 N7 115.8(13) . .
C7 C12 H12A 108.3 . .
N7 C12 H12A 108.3 . .
C7 C12 H12B 108.3 . .
N7 C12 H12B 108.3 . .
H12A C12 H12B 107.4 . .
O53 C13 N23 127.1(12) . .
O53 C13 N22 124.8(13) . .
N23 C13 N22 108.1(10) . .
O52 C14 N17 127.5(12) . .
O52 C14 N16 127.3(11) . .
N17 C14 N16 105.1(10) . .
N22 C15 N6 113.4(8) . .
N22 C15 C11 103.2(8) . .
N6 C15 C11 103.4(8) . .
N22 C15 H15 112.1 . .
N6 C15 H15 112.1 . .
C11 C15 H15 112.1 . .
N14 C16 N16 116.0(9) . .
N14 C16 C29 103.3(9) . .
N16 C16 C29 102.2(9) . .
N14 C16 H16 111.5 . .
N16 C16 H16 111.5 . .
C29 C16 H16 111.5 . .
N6 C17 N21 114.6(9) . .
N6 C17 H17A 108.6 . .
N21 C17 H17A 108.6 . .
N6 C17 H17B 108.6 . .
N21 C17 H17B 108.6 . .
H17A C17 H17B 107.6 . .
N19 C18 N22 114.2(9) . .
N19 C18 H18A 108.7 . .
N22 C18 H18A 108.7 . .
N19 C18 H18B 108.7 . .
N22 C18 H18B 108.7 . .
H18A C18 H18B 107.6 . .
N2 C19 C20 113.5(13) . .
N2 C19 H19A 108.9 . .
C20 C19 H19A 108.9 . .
N2 C19 H19B 108.9 . .
C20 C19 H19B 108.9 . .
H19A C19 H19B 107.7 . .
N1 C20 C19 116.3(14) . .
N1 C20 H20A 108.2 . .
C19 C20 H20A 108.2 . .
N1 C20 H20B 108.2 . .
C19 C20 H20B 108.2 . .
H20A C20 H20B 107.4 . .
N19 C21 N21 115.5(9) . .
N19 C21 C26 104.0(9) . .
N21 C21 C26 103.2(9) . .
N19 C21 H21 111.2 . .
N21 C21 H21 111.2 . .
C26 C21 H21 111.2 . .
O51 C22 N18 127.2(11) . .
O51 C22 N19 124.2(11) . .
N18 C22 N19 108.5(10) . .
O50 C23 N20 126.2(10) . .
O50 C23 N21 125.6(10) . .
N20 C23 N21 108.1(10) . .
O54 C24 N14 127.1(11) . .
O54 C24 N15 125.2(11) . .
N14 C24 N15 107.7(10) . .
N23 C25 N14 115.5(9) 2_766 .
N23 C25 H25A 108.4 2_766 .
N14 C25 H25A 108.4 . .
N23 C25 H25B 108.4 2_766 .
N14 C25 H25B 108.4 . .
H25A C25 H25B 107.5 . .
N18 C26 N20 114.9(9) . .
N18 C26 C21 103.6(8) . .
N20 C26 C21 102.7(9) . .
N18 C26 H26 111.7 . .
N20 C26 H26 111.7 . .
C21 C26 H26 111.7 . .
N20 C27 N15 114.1(9) . .
N20 C27 H27A 108.7 . .
N15 C27 H27A 108.7 . .
N20 C27 H27B 108.7 . .
N15 C27 H27B 108.7 . .
H27A C27 H27B 107.6 . .
N18 C28 N17 115.8(9) . .
N18 C28 H28A 108.3 . .
N17 C28 H28A 108.3 . .
N18 C28 H28B 108.3 . .
N17 C28 H28B 108.3 . .
H28A C28 H28B 107.4 . .
N15 C29 N17 116.1(9) . .
N15 C29 C16 103.4(9) . .
N17 C29 C16 103.9(8) . .
N15 C29 H29 111.0 . .
N17 C29 H29 111.0 . .
C16 C29 H29 111.0 . .
C20 N1 Cd1 113.7(11) . .
C20 N1 H1C 108.8 . .
Cd1 N1 H1C 108.8 . .
C20 N1 H1D 108.8 . .
Cd1 N1 H1D 108.8 . .
H1C N1 H1D 107.7 . .
C19 N2 Cd1 115.9(10) . .
C19 N2 H2C 108.3 . .
Cd1 N2 H2C 108.3 . .
C19 N2 H2D 108.3 . .
Cd1 N2 H2D 108.3 . .
H2C N2 H2D 107.4 . .
C4 N3 Cd2 106.6(7) . .
C4 N3 H3C 110.4 . .
Cd2 N3 H3C 110.4 . .
C4 N3 H3D 110.4 . .
Cd2 N3 H3D 110.4 . .
H3C N3 H3D 108.6 . .
C3 N4 Cd2 112.3(8) . .
C3 N4 H4C 109.2 . .
Cd2 N4 H4C 109.2 . .
C3 N4 H4D 109.2 . .
Cd2 N4 H4D 109.2 . .
H4C N4 H4D 107.9 . .
C10 N5 C9 122.9(9) . .
C10 N5 C11 111.9(9) . .
C9 N5 C11 124.7(8) . .
C10 N6 C17 124.8(9) . .
C10 N6 C15 110.7(9) . .
C17 N6 C15 122.5(9) . .
C12 N7 Cd3 107.5(8) . .
C12 N7 H7C 110.2 . .
Cd3 N7 H7C 110.2 . .
C12 N7 H7D 110.2 . .
Cd3 N7 H7D 110.2 . .
H7C N7 H7D 108.5 . .
C7 N8 Cd3 107.9(9) . .
C7 N8 H8C 110.1 . .
Cd3 N8 H8C 110.1 . .
C7 N8 H8D 110.1 . .
Cd3 N8 H8D 110.1 . .
H8C N8 H8D 108.4 . .
C2 N9 Cd4 110.3(8) . .
C2 N9 H9C 109.6 . .
Cd4 N9 H9C 109.6 . .
C2 N9 H9D 109.6 . .
Cd4 N9 H9D 109.6 . .
H9C N9 H9D 108.1 . .
C1 N10 Cd4 107.4(9) . .
C1 N10 H10A 110.2 . .
Cd4 N10 H10A 110.2 . .
C1 N10 H10B 110.2 . .
Cd4 N10 H10B 110.2 . .
H10A N10 H10B 108.5 . .
C6 N11 Cd4 108.8(7) . .
C6 N11 H11A 109.9 . .
Cd4 N11 H11A 109.9 . .
C6 N11 H11B 109.9 . .
Cd4 N11 H11B 109.9 . .
H11A N11 H11B 108.3 . .
C5 N12 Cd4 108.9(7) . .
C5 N12 H12C 109.9 . .
Cd4 N12 H12C 109.9 . .
C5 N12 H12D 109.9 . .
Cd4 N12 H12D 109.9 . .
H12C N12 H12D 108.3 . .
C8 N13 Cd3 129.2(9) . .
C8 N13 H13A 105.0 . .
Cd3 N13 H13A 105.0 . .
C8 N13 H13B 105.0 . .
Cd3 N13 H13B 105.0 . .
H13A N13 H13B 105.8 . .
C24 N14 C16 113.2(9) . .
C24 N14 C25 121.7(10) . .
C16 N14 C25 124.3(10) . .
C24 N15 C29 112.3(9) . .
C24 N15 C27 121.2(9) . .
C29 N15 C27 126.1(9) . .
C14 N16 C9 120.3(9) . 2_766
C14 N16 C16 114.4(9) . .
C9 N16 C16 125.3(9) 2_766 .
C14 N17 C29 114.3(9) . .
C14 N17 C28 120.4(10) . .
C29 N17 C28 125.3(9) . .
C22 N18 C28 120.3(9) . .
C22 N18 C26 111.7(9) . .
C28 N18 C26 127.1(9) . .
C22 N19 C21 112.0(9) . .
C22 N19 C18 122.2(10) . .
C21 N19 C18 125.0(10) . .
C23 N20 C27 123.3(9) . .
C23 N20 C26 113.5(9) . .
C27 N20 C26 123.2(9) . .
C23 N21 C17 122.0(9) . .
C23 N21 C21 112.5(9) . .
C17 N21 C21 125.0(8) . .
C13 N22 C15 112.9(10) . .
C13 N22 C18 122.9(10) . .
C15 N22 C18 122.6(9) . .
C13 N23 C25 123.7(10) . 2_766
C13 N23 C11 112.5(10) . .
C25 N23 C11 123.6(10) 2_766 .
V7 O1 H1 109.0 . .
Ge7 O2 H2 108.9 . .
Ge6 O3 V8 124.1(3) . .
Ge6 O3 V12 136.2(4) . .
V8 O3 V12 97.8(3) . .
Ge5 O5 V11 124.9(4) . .
Ge5 O5 Cd1 126.6(3) . .
V11 O5 Cd1 108.4(3) . .
Ge2 O7 V6 122.1(3) . .
Ge2 O7 V5 135.4(4) . .
V6 O7 V5 99.3(3) . .
V5 O8 V6 103.4(3) . .
V5 O8 V7 95.0(3) . .
V6 O8 V7 153.5(4) . .
V12 O9 V1 92.8(3) . .
V12 O9 V6 103.5(3) . .
V1 O9 V6 155.4(4) . .
V12 O10 V8 103.8(3) . .
V12 O10 V1 93.2(3) . .
V8 O10 V1 158.2(4) . .
Ge3 O11 V9 134.9(3) . .
Ge3 O11 V8 123.3(3) . .
V9 O11 V8 99.1(3) . .
Ge4 O13 V10 122.0(3) . .
Ge4 O13 V9 137.4(4) . .
V10 O13 V9 98.4(3) . .
V4 O15 V3 103.4(3) . .
V4 O15 V2 156.1(4) . .
V3 O15 V2 95.8(3) . .
Ge8 O17 V4 125.0(4) . .
Ge8 O17 V3 135.2(4) . .
V4 O17 V3 97.2(3) . .
Ge1 O19 V4 122.8(3) . .
Ge1 O19 V5 137.1(4) . .
V4 O19 V5 99.0(3) . .
V5 O20 V7 95.0(3) . .
V5 O20 V4 102.8(3) . .
V7 O20 V4 150.9(4) . .
Ge2 O21 H21A 108.9 . .
V1 O22 Cd4 158.5(4) . .
Ge3 O24 V1 127.4(4) . .
Ge3 O24 Cd2 123.7(3) . .
V1 O24 Cd2 107.7(3) . .
Ge2 O25 V1 124.7(3) . .
Ge2 O25 Cd2 128.3(3) . .
V1 O25 Cd2 107.0(3) . .
Ge1 O26 Ge2 117.1(4) . .
Ge1 O28 V2 124.0(4) . .
Ge1 O28 Cd2 127.7(4) . .
V2 O28 Cd2 107.3(3) . .
V2 O29 Cd3 139.1(4) . .
Ge4 O31 V2 126.0(4) . .
Ge4 O31 Cd2 125.2(3) . .
V2 O31 Cd2 108.1(3) . .
Ge8 O34 Ge5 117.5(4) . .
Ge5 O36 V3 135.4(4) . .
Ge5 O36 V10 123.8(4) . .
V3 O36 V10 98.8(3) . .
V9 O37 V11 95.4(3) . .
V9 O37 V10 102.5(3) . .
V11 O37 V10 154.1(4) . .
V8 O38 V9 104.1(3) . .
V8 O38 V11 151.7(4) . .
V9 O38 V11 95.5(3) . .
Ge7 O39 V6 123.1(3) . .
Ge7 O39 V12 135.4(4) . .
V6 O39 V12 98.8(3) . .
Ge7 O40 V7 125.9(4) . .
Ge7 O40 Cd1 125.1(4) . .
V7 O40 Cd1 108.8(3) . .
Ge8 O41 V7 128.3(4) . .
Ge8 O41 Cd1 124.2(4) . .
V7 O41 Cd1 106.7(3) . .
Ge7 O42 Ge6 118.1(3) . .
Ge6 O43 V11 129.1(4) . .
Ge6 O43 Cd1 123.7(3) . .
V11 O43 Cd1 106.4(3) . .
Ge3 O44 Ge4 118.0(4) . .
Ge5 O45 H45 108.9 . .
V3 O47 V2 94.7(3) . .
V3 O47 V10 101.4(3) . .
V2 O47 V10 153.0(4) . .
C10 O49 Cd3 137.1(8) . .
C23 O50 Cd3 135.6(7) . .
H1WA O1W H1WB 108.7 . .
H2WA O2W H2WB 108.4 . .
H3WA O3W H3WB 108.3 . .
H4WA O4W H4WB 108.4 . .
H5WA O5W H5WB 108.8 . .
H6WA O6W H6WB 108.5 . .
H7WA O7W H7WB 108.0 . .
H9WA O9W H9WB 108.5 . .
H10C O10W H10D 108.4 . .

loop_
_geom_bond_atom_site_label_1
_geom_bond_atom_site_label_2
_geom_bond_distance
_geom_bond_site_symmetry_2
V1 O22 1.620(7) .
V1 O10 1.930(7) .
V1 O25 1.943(7) .
V1 O9 1.945(6) .
V1 O24 1.970(7) .
V1 V12 2.793(2) .
V2 O29 1.616(7) .
V2 O15 1.923(7) .
V2 O47 1.953(7) .
V2 O31 1.955(7) .
V2 O28 1.970(7) .
V2 V3 2.852(3) .
V3 O46 1.601(7) .
V3 O15 1.919(7) .
V3 O47 1.923(7) .
V3 O36 1.972(7) .
V3 O17 2.014(7) .
V3 V10 3.003(2) .
V3 V4 3.010(3) .
V4 O16 1.599(7) .
V4 O15 1.915(6) .
V4 O20 1.937(6) .
V4 O19 1.983(7) .
V4 O17 2.000(7) .
V4 V5 3.026(2) .
V5 O18 1.611(7) .
V5 O8 1.909(7) .
V5 O20 1.935(7) .
V5 O7 1.992(7) .
V5 O19 1.996(6) .
V5 V7 2.854(3) .
V5 V6 3.015(2) .
V6 O6 1.601(7) .
V6 O8 1.933(7) .
V6 O9 1.952(6) .
V6 O7 1.965(7) .
V6 O39 1.979(7) .
V6 V12 3.036(2) .
V7 O1 1.604(7) .
V7 O20 1.935(7) .
V7 O41 1.961(7) .
V7 O8 1.962(7) .
V7 O40 1.971(7) .
V7 H1 2.0453 .
V8 O4 1.603(7) .
V8 O38 1.924(7) .
V8 O10 1.927(7) .
V8 O3 1.995(7) .
V8 O11 1.996(6) .
V8 V12 3.022(2) .
V8 V9 3.038(2) .
V9 O12 1.598(7) .
V9 O37 1.918(7) .
V9 O38 1.929(6) .
V9 O13 1.994(7) .
V9 O11 1.995(6) .
V9 V11 2.859(3) .
V9 V10 3.018(2) .
V10 O14 1.576(7) .
V10 O37 1.952(7) .
V10 O47 1.958(7) .
V10 O36 1.982(7) .
V10 O13 1.991(7) .
V11 O33 1.608(7) .
V11 O38 1.933(7) .
V11 O37 1.947(7) .
V11 O43 1.957(6) .
V11 O5 1.970(6) .
V12 O48 1.597(7) .
V12 O9 1.913(7) .
V12 O10 1.914(6) .
V12 O39 2.018(6) .
V12 O3 2.016(7) .
Ge1 O28 1.716(6) .
Ge1 O19 1.730(7) .
Ge1 O27 1.760(7) .
Ge1 O26 1.768(7) .
Ge2 O21 1.717(7) .
Ge2 O25 1.731(6) .
Ge2 O7 1.767(7) .
Ge2 O26 1.782(7) .
Ge3 O24 1.727(7) .
Ge3 O23 1.740(7) .
Ge3 O11 1.761(7) .
Ge3 O44 1.772(6) .
Ge4 O31 1.734(7) .
Ge4 O30 1.743(6) .
Ge4 O13 1.745(7) .
Ge4 O44 1.771(7) .
Ge5 O5 1.714(7) .
Ge5 O45 1.712(7) .
Ge5 O36 1.737(6) .
Ge5 O34 1.767(7) .
Ge6 O43 1.722(6) .
Ge6 O32 1.728(7) .
Ge6 O3 1.744(7) .
Ge6 O42 1.777(6) .
Ge7 O2 1.708(7) .
Ge7 O40 1.727(7) .
Ge7 O39 1.741(7) .
Ge7 O42 1.758(7) .
Ge8 O41 1.709(7) .
Ge8 O17 1.737(7) .
Ge8 O35 1.736(7) .
Ge8 O34 1.761(7) .
Cd1 N2 2.272(13) .
Cd1 O5 2.299(6) .
Cd1 O40 2.303(7) .
Cd1 N1 2.333(13) .
Cd1 O43 2.362(7) .
Cd1 O41 2.366(7) .
Cd2 N4 2.285(10) .
Cd2 O24 2.307(7) .
Cd2 O31 2.317(7) .
Cd2 O28 2.325(6) .
Cd2 O25 2.348(6) .
Cd2 N3 2.383(9) .
Cd3 N8 2.282(10) .
Cd3 N7 2.295(11) .
Cd3 O49 2.304(7) .
Cd3 O29 2.432(8) .
Cd3 O50 2.428(8) .
Cd3 N13 2.434(11) .
Cd4 N9 2.256(9) .
Cd4 N11 2.281(10) .
Cd4 N12 2.298(10) .
Cd4 N10 2.325(9) .
Cd4 O22 2.425(7) .
C1 C2 1.36(2) .
C1 N10 1.432(19) .
C1 H1A 0.9700 .
C1 H1B 0.9700 .
C2 N9 1.439(17) .
C2 H2A 0.9700 .
C2 H2B 0.9700 .
C3 C4 1.440(18) .
C3 N4 1.467(15) .
C3 H3A 0.9700 .
C3 H3B 0.9700 .
C4 N3 1.473(16) .
C4 H4A 0.9700 .
C4 H4B 0.9700 .
C5 N12 1.490(14) .
C5 C6 1.493(16) .
C5 H5A 0.9700 .
C5 H5B 0.9700 .
C6 N11 1.480(16) .
C6 H6A 0.9700 .
C6 H6B 0.9700 .
C7 C12 1.38(2) .
C7 N8 1.426(18) .
C7 H7A 0.9700 .
C7 H7B 0.9700 .
C8 N13 1.426(17) .
C8 C8 1.46(3) 2_766
C8 H8A 0.9700 .
C8 H8B 0.9700 .
C9 N16 1.420(13) 2_766
C9 N5 1.429(14) .
C9 H9A 0.9700 .
C9 H9B 0.9700 .
C10 O49 1.211(12) .
C10 N6 1.359(14) .
C10 N5 1.360(13) .
C11 N5 1.442(13) .
C11 N23 1.435(13) .
C11 C15 1.539(15) .
C11 H11 0.9800 .
C12 N7 1.500(17) .
C12 H12A 0.9700 .
C12 H12B 0.9700 .
C13 O53 1.226(14) .
C13 N23 1.358(16) .
C13 N22 1.353(14) .
C14 O52 1.194(13) .
C14 N17 1.371(14) .
C14 N16 1.385(15) .
C15 N22 1.430(14) .
C15 N6 1.473(12) .
C15 H15 0.9800 .
C16 N14 1.414(14) .
C16 N16 1.441(13) .
C16 C29 1.541(15) .
C16 H16 0.9800 .
C17 N6 1.436(12) .
C17 N21 1.444(13) .
C17 H17A 0.9700 .
C17 H17B 0.9700 .
C18 N19 1.434(14) .
C18 N22 1.473(15) .
C18 H18A 0.9700 .
C18 H18B 0.9700 .
C19 N2 1.421(19) .
C19 C20 1.43(2) .
C19 H19A 0.9700 .
C19 H19B 0.9700 .
C20 N1 1.387(19) .
C20 H20A 0.9700 .
C20 H20B 0.9700 .
C21 N19 1.427(13) .
C21 N21 1.456(14) .
C21 C26 1.551(15) .
C21 H21 0.9800 .
C22 O51 1.221(13) .
C22 N18 1.375(14) .
C22 N19 1.380(14) .
C23 O50 1.233(12) .
C23 N20 1.356(13) .
C23 N21 1.364(13) .
C24 O54 1.235(14) .
C24 N14 1.346(14) .
C24 N15 1.373(14) .
C25 N23 1.441(14) 2_766
C25 N14 1.437(14) .
C25 H25A 0.9700 .
C25 H25B 0.9700 .
C26 N18 1.441(13) .
C26 N20 1.448(14) .
C26 H26 0.9800 .
C27 N20 1.443(13) .
C27 N15 1.460(13) .
C27 H27A 0.9700 .
C27 H27B 0.9700 .
C28 N18 1.404(14) .
C28 N17 1.476(14) .
C28 H28A 0.9700 .
C28 H28B 0.9700 .
C29 N15 1.413(13) .
C29 N17 1.430(13) .
C29 H29 0.9800 .
N1 H1C 0.8900 .
N1 H1D 0.8900 .
N2 H2C 0.8900 .
N2 H2D 0.8900 .
N3 H3C 0.8900 .
N3 H3D 0.8900 .
N4 H4C 0.8900 .
N4 H4D 0.8900 .
N7 H7C 0.8900 .
N7 H7D 0.8900 .
N8 H8C 0.8900 .
N8 H8D 0.8900 .
N9 H9C 0.8900 .
N9 H9D 0.8900 .
N10 H10A 0.8900 .
N10 H10B 0.8900 .
N11 H11A 0.8900 .
N11 H11B 0.8900 .
N12 H12C 0.8900 .
N12 H12D 0.8900 .
N13 H13A 0.8900 .
N13 H13B 0.8900 .
N16 C9 1.420(13) 2_766
N23 C25 1.441(14) 2_766
O1 H1 0.8501 .
O2 H2 0.8499 .
O21 H21A 0.8500 .
O45 H45 0.8500 .
O1W H1WA 0.8500 .
O1W H1WB 0.8499 .
O2W H2WA 0.8501 .
O2W H2WB 0.8500 .
O3W H3WA 0.8501 .
O3W H3WB 0.8499 .
O4W H4WA 0.8500 .
O4W H4WB 0.8501 .
O5W H5WA 0.8499 .
O5W H5WB 0.8499 .
O6W H6WA 0.8502 .
O6W H6WB 0.8501 .
O7W H7WA 0.9602 .
O7W H7WB 0.9600 .
O8W H8W 0.8501 .
O9W H9WA 0.8500 .
O9W H9WB 0.8502 .
O10W H10C 0.8500 .
O10W H10D 0.8497 .

loop_
_geom_torsion_atom_site_label_1
_geom_torsion_atom_site_label_2
_geom_torsion_atom_site_label_3
_geom_torsion_atom_site_label_4
_geom_torsion
_geom_torsion_site_symmetry_1
_geom_torsion_site_symmetry_4
N10 C1 C2 N9 -26(3) . .
N4 C3 C4 N3 57.3(18) . .
N12 C5 C6 N11 -57.4(15) . .
N8 C7 C12 N7 48(2) . .
N5 C11 C15 N22 120.2(8) . .
N23 C11 C15 N22 -0.9(10) . .
N5 C11 C15 N6 1.8(10) . .
N23 C11 C15 N6 -119.3(8) . .
N2 C19 C20 N1 34(2) . .
N19 C21 C26 N18 -1.9(11) . .
N21 C21 C26 N18 119.2(9) . .
N19 C21 C26 N20 -121.8(9) . .
N21 C21 C26 N20 -0.7(10) . .
N14 C16 C29 N15 2.0(11) . .
N16 C16 C29 N15 122.8(9) . .
N14 C16 C29 N17 -119.7(9) . .
N16 C16 C29 N17 1.1(11) . .
C19 C20 N1 Cd1 -25.4(19) . .
C20 C19 N2 Cd1 -25.8(18) . .
C3 C4 N3 Cd2 -44.7(15) . .
C4 C3 N4 Cd2 -38.7(16) . .
O49 C10 N5 C9 7.1(16) . .
N6 C10 N5 C9 -171.8(9) . .
O49 C10 N5 C11 178.8(10) . .
N6 C10 N5 C11 -0.1(12) . .
N16 C9 N5 C10 -103.2(12) 2_766 .
N16 C9 N5 C11 86.2(12) 2_766 .
N23 C11 N5 C10 111.3(11) . .
C15 C11 N5 C10 -1.1(11) . .
N23 C11 N5 C9 -77.2(13) . .
C15 C11 N5 C9 170.4(9) . .
O49 C10 N6 C17 -13.5(17) . .
N5 C10 N6 C17 165.4(9) . .
O49 C10 N6 C15 -177.5(10) . .
N5 C10 N6 C15 1.4(12) . .
N21 C17 N6 C10 111.6(11) . .
N21 C17 N6 C15 -86.1(11) . .
N22 C15 N6 C10 -113.0(10) . .
C11 C15 N6 C10 -2.0(11) . .
N22 C15 N6 C17 82.5(12) . .
C11 C15 N6 C17 -166.4(9) . .
C7 C12 N7 Cd3 -26.4(17) . .
C12 C7 N8 Cd3 -41.9(18) . .
C1 C2 N9 Cd4 23(2) . .
C2 C1 N10 Cd4 14(2) . .
C5 C6 N11 Cd4 41.5(13) . .
C6 C5 N12 Cd4 42.4(12) . .
C8 C8 N13 Cd3 -177.4(17) 2_766 .
O54 C24 N14 C16 -177.4(11) . .
N15 C24 N14 C16 1.5(13) . .
O54 C24 N14 C25 -7.2(19) . .
N15 C24 N14 C25 171.7(10) . .
N16 C16 N14 C24 -113.1(11) . .
C29 C16 N14 C24 -2.2(12) . .
N16 C16 N14 C25 77.0(14) . .
C29 C16 N14 C25 -172.1(9) . .
N23 C25 N14 C24 102.9(13) 2_766 .
N23 C25 N14 C16 -88.1(14) 2_766 .
O54 C24 N15 C29 178.9(11) . .
N14 C24 N15 C29 0.0(13) . .
O54 C24 N15 C27 5.3(18) . .
N14 C24 N15 C27 -173.6(9) . .
N17 C29 N15 C24 111.7(11) . .
C16 C29 N15 C24 -1.3(12) . .
N17 C29 N15 C27 -75.0(13) . .
C16 C29 N15 C27 172.0(9) . .
N20 C27 N15 C24 -97.7(12) . .
N20 C27 N15 C29 89.6(13) . .
O52 C14 N16 C9 2(2) . 2_766
N17 C14 N16 C9 -176.1(10) . 2_766
O52 C14 N16 C16 -179.4(12) . .
N17 C14 N16 C16 2.5(13) . .
N14 C16 N16 C14 109.3(12) . .
C29 C16 N16 C14 -2.3(13) . .
N14 C16 N16 C9 -72.2(15) . 2_766
C29 C16 N16 C9 176.3(11) . 2_766
O52 C14 N17 C29 -179.8(12) . .
N16 C14 N17 C29 -1.7(13) . .
O52 C14 N17 C28 -0.6(19) . .
N16 C14 N17 C28 177.5(10) . .
N15 C29 N17 C14 -112.5(11) . .
C16 C29 N17 C14 0.3(12) . .
N15 C29 N17 C28 68.4(14) . .
C16 C29 N17 C28 -178.8(10) . .
N18 C28 N17 C14 100.6(12) . .
N18 C28 N17 C29 -80.4(13) . .
O51 C22 N18 C28 6.5(19) . .
N19 C22 N18 C28 -173.8(10) . .
O51 C22 N18 C26 176.9(13) . .
N19 C22 N18 C26 -3.4(14) . .
N17 C28 N18 C22 -104.1(12) . .
N17 C28 N18 C26 87.1(14) . .
N20 C26 N18 C22 114.4(11) . .
C21 C26 N18 C22 3.2(13) . .
N20 C26 N18 C28 -76.0(14) . .
C21 C26 N18 C28 172.8(10) . .
O51 C22 N19 C21 -178.2(12) . .
N18 C22 N19 C21 2.0(14) . .
O51 C22 N19 C18 -8.1(19) . .
N18 C22 N19 C18 172.1(10) . .
N21 C21 N19 C22 -112.4(11) . .
C26 C21 N19 C22 0.0(12) . .
N21 C21 N19 C18 77.8(14) . .
C26 C21 N19 C18 -169.8(10) . .
N22 C18 N19 C22 106.2(13) . .
N22 C18 N19 C21 -85.0(14) . .
O50 C23 N20 C27 -1.3(17) . .
N21 C23 N20 C27 176.0(9) . .
O50 C23 N20 C26 -179.3(10) . .
N21 C23 N20 C26 -2.1(12) . .
N15 C27 N20 C23 96.9(12) . .
N15 C27 N20 C26 -85.3(12) . .
N18 C26 N20 C23 -110.0(10) . .
C21 C26 N20 C23 1.7(11) . .
N18 C26 N20 C27 72.0(13) . .
C21 C26 N20 C27 -176.3(9) . .
O50 C23 N21 C17 6.5(15) . .
N20 C23 N21 C17 -170.8(9) . .
O50 C23 N21 C21 178.8(10) . .
N20 C23 N21 C21 1.5(11) . .
N6 C17 N21 C23 -105.8(11) . .
N6 C17 N21 C21 82.9(12) . .
N19 C21 N21 C23 112.5(10) . .
C26 C21 N21 C23 -0.4(11) . .
N19 C21 N21 C17 -75.5(13) . .
C26 C21 N21 C17 171.6(8) . .
O53 C13 N22 C15 176.5(11) . .
N23 C13 N22 C15 -0.9(12) . .
O53 C13 N22 C18 10.2(18) . .
N23 C13 N22 C18 -167.2(9) . .
N6 C15 N22 C13 112.3(10) . .
C11 C15 N22 C13 1.2(11) . .
N6 C15 N22 C18 -81.3(12) . .
C11 C15 N22 C18 167.5(8) . .
N19 C18 N22 C13 -109.5(12) . .
N19 C18 N22 C15 85.5(13) . .
O53 C13 N23 C25 -2.6(19) . 2_766
N22 C13 N23 C25 174.7(9) . 2_766
O53 C13 N23 C11 -177.1(11) . .
N22 C13 N23 C11 0.2(13) . .
N5 C11 N23 C13 -112.3(11) . .
C15 C11 N23 C13 0.4(11) . .
N5 C11 N23 C25 73.2(13) . 2_766
C15 C11 N23 C25 -174.0(9) . 2_766
O43 Ge6 O3 V8 55.1(5) . .
O32 Ge6 O3 V8 -69.8(5) . .
O42 Ge6 O3 V8 171.9(4) . .
O43 Ge6 O3 V12 -105.3(5) . .
O32 Ge6 O3 V12 129.8(5) . .
O42 Ge6 O3 V12 11.5(6) . .
O45 Ge5 O5 V11 -65.8(6) . .
O36 Ge5 O5 V11 56.7(5) . .
O34 Ge5 O5 V11 173.8(4) . .
O45 Ge5 O5 Cd1 119.2(4) . .
O36 Ge5 O5 Cd1 -118.3(4) . .
O34 Ge5 O5 Cd1 -1.1(5) . .
O21 Ge2 O7 V6 72.5(5) . .
O25 Ge2 O7 V6 -56.6(5) . .
O26 Ge2 O7 V6 -171.9(4) . .
O21 Ge2 O7 V5 -132.8(5) . .
O25 Ge2 O7 V5 98.2(5) . .
O26 Ge2 O7 V5 -17.1(6) . .
O24 Ge3 O11 V9 -105.1(5) . .
O23 Ge3 O11 V9 129.7(5) . .
O44 Ge3 O11 V9 14.5(6) . .
O24 Ge3 O11 V8 52.2(5) . .
O23 Ge3 O11 V8 -73.0(5) . .
O44 Ge3 O11 V8 171.8(4) . .
O31 Ge4 O13 V10 -57.3(5) . .
O30 Ge4 O13 V10 71.6(5) . .
O44 Ge4 O13 V10 -173.1(4) . .
O31 Ge4 O13 V9 102.3(6) . .
O30 Ge4 O13 V9 -128.8(5) . .
O44 Ge4 O13 V9 -13.5(6) . .
O41 Ge8 O17 V4 52.7(5) . .
O35 Ge8 O17 V4 -76.9(5) . .
O34 Ge8 O17 V4 170.5(4) . .
O41 Ge8 O17 V3 -104.4(6) . .
O35 Ge8 O17 V3 125.9(5) . .
O34 Ge8 O17 V3 13.3(6) . .
O28 Ge1 O19 V4 57.2(5) . .
O27 Ge1 O19 V4 -70.5(5) . .
O26 Ge1 O19 V4 175.5(4) . .
O28 Ge1 O19 V5 -107.4(6) . .
O27 Ge1 O19 V5 124.9(6) . .
O26 Ge1 O19 V5 10.9(6) . .
O10 V1 O22 Cd4 -47.8(12) . .
O25 V1 O22 Cd4 130.0(11) . .
O9 V1 O22 Cd4 -136.9(11) . .
O24 V1 O22 Cd4 45.2(12) . .
V12 V1 O22 Cd4 -92.4(11) . .
O23 Ge3 O24 V1 78.5(5) . .
O11 Ge3 O24 V1 -48.8(6) . .
O44 Ge3 O24 V1 -166.9(4) . .
O23 Ge3 O24 Cd2 -115.7(4) . .
O11 Ge3 O24 Cd2 117.0(4) . .
O44 Ge3 O24 Cd2 -1.1(5) . .
O21 Ge2 O25 V1 -67.1(5) . .
O7 Ge2 O25 V1 58.0(5) . .
O26 Ge2 O25 V1 172.1(4) . .
O21 Ge2 O25 Cd2 115.4(5) . .
O7 Ge2 O25 Cd2 -119.5(4) . .
O26 Ge2 O25 Cd2 -5.4(5) . .
O28 Ge1 O26 Ge2 66.1(5) . .
O19 Ge1 O26 Ge2 -57.5(4) . .
O27 Ge1 O26 Ge2 -172.5(4) . .
O21 Ge2 O26 Ge1 174.2(4) . .
O25 Ge2 O26 Ge1 -61.4(5) . .
O7 Ge2 O26 Ge1 59.9(4) . .
O19 Ge1 O28 V2 -52.9(6) . .
O27 Ge1 O28 V2 72.7(5) . .
O26 Ge1 O28 V2 -169.3(4) . .
O19 Ge1 O28 Cd2 114.2(5) . .
O27 Ge1 O28 Cd2 -120.2(5) . .
O26 Ge1 O28 Cd2 -2.2(5) . .
O15 V2 O29 Cd3 -21.2(7) . .
O47 V2 O29 Cd3 -108.2(6) . .
O31 V2 O29 Cd3 156.3(5) . .
O28 V2 O29 Cd3 72.3(7) . .
V3 V2 O29 Cd3 -64.5(6) . .
O30 Ge4 O31 V2 -71.0(6) . .
O13 Ge4 O31 V2 54.4(5) . .
O44 Ge4 O31 V2 168.8(4) . .
O30 Ge4 O31 Cd2 119.8(4) . .
O13 Ge4 O31 Cd2 -114.9(4) . .
O44 Ge4 O31 Cd2 -0.4(5) . .
O41 Ge8 O34 Ge5 65.7(5) . .
O17 Ge8 O34 Ge5 -54.9(5) . .
O35 Ge8 O34 Ge5 -169.5(4) . .
O5 Ge5 O34 Ge8 -65.5(5) . .
O45 Ge5 O34 Ge8 169.6(4) . .
O36 Ge5 O34 Ge8 56.3(5) . .
O5 Ge5 O36 V3 101.6(6) . .
O45 Ge5 O36 V3 -130.6(5) . .
O34 Ge5 O36 V3 -15.7(6) . .
O5 Ge5 O36 V10 -58.5(5) . .
O45 Ge5 O36 V10 69.3(5) . .
O34 Ge5 O36 V10 -175.7(4) . .
O2 Ge7 O39 V6 69.7(5) . .
O40 Ge7 O39 V6 -56.7(5) . .
O42 Ge7 O39 V6 -174.9(4) . .
O2 Ge7 O39 V12 -133.1(5) . .
O40 Ge7 O39 V12 100.5(5) . .
O42 Ge7 O39 V12 -17.7(6) . .
O2 Ge7 O40 V7 -65.9(6) . .
O39 Ge7 O40 V7 55.9(5) . .
O42 Ge7 O40 V7 173.3(4) . .
O2 Ge7 O40 Cd1 120.0(4) . .
O39 Ge7 O40 Cd1 -118.2(4) . .
O42 Ge7 O40 Cd1 -0.8(5) . .
O17 Ge8 O41 V7 -52.1(6) . .
O35 Ge8 O41 V7 73.3(6) . .
O34 Ge8 O41 V7 -168.7(4) . .
O17 Ge8 O41 Cd1 116.6(4) . .
O35 Ge8 O41 Cd1 -118.0(4) . .
O34 Ge8 O41 Cd1 0.0(5) . .
O2 Ge7 O42 Ge6 170.1(4) . .
O40 Ge7 O42 Ge6 -65.6(5) . .
O39 Ge7 O42 Ge6 56.7(5) . .
O43 Ge6 O42 Ge7 65.1(5) . .
O32 Ge6 O42 Ge7 -174.4(4) . .
O3 Ge6 O42 Ge7 -54.0(5) . .
O32 Ge6 O43 V11 73.4(6) . .
O3 Ge6 O43 V11 -51.9(6) . .
O42 Ge6 O43 V11 -167.6(5) . .
O32 Ge6 O43 Cd1 -118.2(4) . .
O3 Ge6 O43 Cd1 116.5(4) . .
O42 Ge6 O43 Cd1 0.8(5) . .
O24 Ge3 O44 Ge4 66.7(5) . .
O23 Ge3 O44 Ge4 -177.0(4) . .
O11 Ge3 O44 Ge4 -57.4(5) . .
O31 Ge4 O44 Ge3 -65.1(5) . .
O30 Ge4 O44 Ge3 171.0(4) . .
O13 Ge4 O44 Ge3 56.4(5) . .
N6 C10 O49 Cd3 -46.7(16) . .
N5 C10 O49 Cd3 134.6(10) . .
N20 C23 O50 Cd3 -131.8(10) . .
N21 C23 O50 Cd3 51.4(15) . .
